data_7715473
loop_
_publ_author_name
'Yamada, Yasuyuki'
'Miwa, Yusuke'
'Toyoda, Yuka'
'Uno, Yoshiki'
'Phung, Quan Manh'
'Tanaka, Kentaro'

_publ_section_title
;
 Effect of porphyrin ligands on the catalytic CH<sub>4</sub> oxidation
 activity of monocationic &#x3bc;-nitrido-bridged iron porphyrinoid dimers
 by using H<sub>2</sub>O<sub>2</sub> as an oxidant.
;
_journal_issue 15
_journal_name_full 'Dalton transactions (Cambridge, England : 2003)'
_journal_page_first 6556
_journal_page_last 6567
_journal_paper_doi 10.1039/d3dt04313d
_journal_volume 53
_journal_year 2024
_chemical_formula_moiety '4(I3), 4(C86 H54 Fe2 N15), 16(C H Cl3)'
_chemical_formula_sum 'C360 H232 Cl48 Fe8 I12 N60'
_chemical_formula_weight 9069.594
_chemical_name_systematic PyFePcNFePorPy
_space_group_crystal_system triclinic
_space_group_IT_number 2
_space_group_name_Hall '-P 1'
_space_group_name_H-M_alt 'P -1'
_symmetry_Int_Tables_number 2
_atom_sites_solution_primary iterative
_audit_creation_date 2022-06-16
_audit_creation_method
;
Olex2 1.3
(compiled 2020.11.12 svn.r5f609507 for OlexSys, GUI svn.r6408)
;
_audit_update_record
;
2023-02-18 deposited with the CCDC.	2024-03-19 downloaded from the CCDC.
;
_cell_angle_alpha 90
_cell_angle_beta 92.653(7)
_cell_angle_gamma 90
_cell_formula_units_Z 1
_cell_length_a 15.1304(17)
_cell_length_b 20.032(2)
_cell_length_c 29.169(3)
_cell_measurement_reflns_used 51265
_cell_measurement_temperature 173
_cell_measurement_theta_max 15.65
_cell_measurement_theta_min 0.41
_cell_volume 8831.4(16)
_computing_molecular_graphics 'Olex2 1.3 (Dolomanov et al., 2009)'
_computing_publication_material 'Olex2 1.3 (Dolomanov et al., 2009)'
_computing_structure_refinement 'olex2.refine 1.3 (Bourhis et al., 2015)'
_computing_structure_solution 'olex2.solve 1.3 (Bourhis et al., 2015)'
_diffrn_ambient_temperature 173
_diffrn_measured_fraction_theta_full 0.9997
_diffrn_measured_fraction_theta_max 0.9997
_diffrn_measurement_device_type 'SPring-8/BL02B1 PILATUS3 X CdTe 1M'
_diffrn_radiation_type synchrotron
_diffrn_radiation_wavelength 0.4129
_diffrn_reflns_av_R_equivalents 0.0738
_diffrn_reflns_av_unetI/netI 0.0492
_diffrn_reflns_Laue_measured_fraction_full 0.9997
_diffrn_reflns_Laue_measured_fraction_max 0.9997
_diffrn_reflns_limit_h_max 19
_diffrn_reflns_limit_h_min -19
_diffrn_reflns_limit_k_max 26
_diffrn_reflns_limit_k_min -26
_diffrn_reflns_limit_l_max 37
_diffrn_reflns_limit_l_min -37
_diffrn_reflns_number 248728
_diffrn_reflns_point_group_measured_fraction_full 0.9997
_diffrn_reflns_point_group_measured_fraction_max 0.9997
_diffrn_reflns_theta_full 14.3438
_diffrn_reflns_theta_max 15.55
_diffrn_reflns_theta_min 0.41
_exptl_absorpt_coefficient_mu 0.418
_exptl_crystal_colour 'greenish blue'
_exptl_crystal_colour_modifier greenish
_exptl_crystal_colour_primary blue
_exptl_crystal_density_diffrn 1.705
_exptl_crystal_description block
_exptl_crystal_F_000 4447.645
_exptl_crystal_recrystallization_method 'Re-crystallisation from solvent: CHCl3'
_exptl_crystal_size_max 0.18
_exptl_crystal_size_mid 0.16
_exptl_crystal_size_min 0.04
_refine_diff_density_max 3.3345
_refine_diff_density_min -3.1063
_refine_diff_density_rms 0.2330
_refine_ls_d_res_high 0.7700
_refine_ls_d_res_low 29.1379
_refine_ls_goodness_of_fit_ref 1.0312
_refine_ls_hydrogen_treatment constr
_refine_ls_matrix_type full
_refine_ls_number_constraints 234
_refine_ls_number_parameters 2253
_refine_ls_number_reflns 40518
_refine_ls_number_restraints 0
_refine_ls_restrained_S_all 1.0312
_refine_ls_R_factor_all 0.1027
_refine_ls_R_factor_gt 0.0941
_refine_ls_shift/su_max 0.0010
_refine_ls_shift/su_mean 0.0000
_refine_ls_structure_factor_coef Fsqd
_refine_ls_weighting_details 'w=1/[\s^2^(Fo^2^)+(0.0791P)^2^+131.6101P] where P=(Fo^2^+2Fc^2^)/3'
_refine_ls_weighting_scheme calc
_refine_ls_wR_factor_gt 0.2366
_refine_ls_wR_factor_ref 0.2427
_reflns_Friedel_coverage 0.0
_reflns_limit_h_max 19
_reflns_limit_h_min -19
_reflns_limit_k_max 26
_reflns_limit_k_min -26
_reflns_limit_l_max 37
_reflns_limit_l_min 0
_reflns_number_gt 35119
_reflns_number_total 40518
_reflns_threshold_expression I>=2u(I)
_cod_data_source_file d3dt04313d2.cif
_cod_data_source_block texray_a_CCDC2
_cod_depositor_comments 'Adding full bibliography for 7715472--7715473.cif.'
_cod_original_cell_volume 8831.5(18)
_cod_database_code 7715473
_olex2_refinement_description
;
1. Fixed Uiso
 At 1.2 times of:
  All C(H) groups
2. Others
 Sof(I3a)=Sof(I2a)=Sof(I1a)=1-FVAR(1)
 Sof(I2)=Sof(I1)=Sof(I3)=FVAR(1)
 Sof(I4a)=Sof(I5a)=Sof(I6a)=1-FVAR(2)
 Sof(I5)=Sof(I6)=Sof(I4)=FVAR(2)
3.a Ternary CH refined with riding coordinates:
 C5(H5), C7(H7), C4(H4), C1(H1), C2(H2), C6(H6), C3(H3), C8(H8)
3.b Aromatic/amide H refined with riding coordinates:
 C13B(H13B), C12B(H12B), C60A(H60A), C18A(H18A), C63B(H63B), C19A(H19A),
 C55A(H55A), C18B(H18B), C17B(H17B), C42B(H42B), C14A(H14A), C79B(H79B),
 C22B(H22B), C60B(H60B), C61B(H61B), C23A(H23A), C4A(H4A), C61A(H61A), C3B(H3B),
  C52B(H52B), C42A(H42A), C55B(H55B), C8A(H8A), C43B(H43B), C2B(H2B),
 C71A(H71A), C53B(H53B), C44B(H44B), C24A(H24A), C76B(H76B), C38A(H38A),
 C63A(H63A), C23B(H23B), C26A(H26A), C3A(H3A), C53A(H53A), C71B(H71B),
 C54A(H54A), C40B(H40B), C9A(H9A), C40A(H40A), C62A(H62A), C79A(H79A), C7B(H7B),
  C62B(H62B), C25B(H25B), C22A(H22A), C76A(H76A), C43A(H43A), C26B(H26B),
 C44A(H44A), C41A(H41A), C13A(H13A), C24B(H24B), C34A(H34A), C34B(H34B),
 C52A(H52A), C68A(H68A), C8B(H8B), C69B(H69B), C86A(H86A), C86B(H86B),
 C82B(H82B), C38B(H38B), C69A(H69A), C70B(H70B), C25A(H25A), C85A(H85A),
 C36A(H36A), C78B(H78B), C35B(H35B), C68B(H68B), C78A(H78A), C54B(H54B),
 C82A(H82A), C77B(H77B), C41B(H41B), C83A(H83A), C83B(H83B), C45A(H45A),
 C70A(H70A), C77A(H77A), C46A(H46A), C85B(H85B), C49A(H49A), C49B(H49B),
 C32B(H32B), C28B(H28B), C84A(H84A), C47A(H47A), C36B(H36B), C47B(H47B),
 C37A(H37A), C46B(H46B), C28A(H28A), C48A(H48A), C45B(H45B), C32A(H32A),
 C37B(H37B), C35A(H35A), C84B(H84B), C48B(H48B), C29B(H29B), C31A(H31A),
 C30A(H30A), C31B(H31B), C30B(H30B), C29A(H29A)
;
_olex2_submission_special_instructions 'No special instructions were received'

loop_
_space_group_symop_id
_space_group_symop_operation_xyz
1 x,y,z
2 -x,-y,-z

loop_
_atom_site_label
_atom_site_type_symbol
_atom_site_fract_x
_atom_site_fract_y
_atom_site_fract_z
_atom_site_U_iso_or_equiv
_atom_site_adp_type
_atom_site_occupancy
_atom_site_refinement_flags_posn
_atom_site_disorder_group
I2 I 0.1137(2) -0.20147(14) 0.05691(12) 0.0329(5) Uani 0.821(5) . 1
I5 I 0.88642(16) 0.29863(12) 0.44292(9) 0.0324(4) Uani 0.829(4) . 1
I1 I -0.01943(19) -0.30539(18) 0.04200(16) 0.0488(5) Uani 0.821(5) . 1
I6 I 1.01963(18) 0.1947(2) 0.45775(16) 0.0487(5) Uani 0.829(4) . 1
Fe1B Fe 0.80588(6) 0.65282(4) 0.32619(3) 0.01992(18) Uani 1.000000 . .
Fe1A Fe 0.19414(6) 0.15279(4) 0.17382(3) 0.01993(18) Uani 1.000000 . .
Fe2A Fe 0.32579(6) 0.21927(5) 0.25470(3) 0.02063(19) Uani 1.000000 . .
Fe2B Fe 0.67427(6) 0.71924(5) 0.24529(3) 0.02053(19) Uani 1.000000 . .
Cl18 Cl 0.88554(18) 0.28961(14) 0.07227(10) 0.0591(6) Uani 1.000000 . .
Cl11 Cl 0.11454(18) -0.21025(15) 0.42775(10) 0.0595(6) Uani 1.000000 . .
Cl13 Cl 0.2821(2) 0.32124(15) -0.04864(9) 0.0606(7) Uani 1.000000 . .
Cl5 Cl 0.7178(2) 0.82126(15) 0.54862(9) 0.0608(7) Uani 1.000000 . .
Cl3 Cl 0.6560(2) 1.1973(2) 0.42979(12) 0.0882(11) Uani 1.000000 . .
Cl20 Cl 0.3442(2) 0.6973(2) 0.07029(13) 0.0882(11) Uani 1.000000 . .
Cl23 Cl 0.7240(3) 0.9065(2) 0.10429(13) 0.0897(11) Uani 1.000000 . .
Cl8 Cl 0.2758(3) 0.4064(2) 0.39573(13) 0.0899(11) Uani 1.000000 . .
Cl6 Cl 0.5561(3) 0.8821(2) 0.5774(2) 0.1108(16) Uani 1.000000 . .
Cl12 Cl 0.2470(5) -0.2270(2) 0.3629(2) 0.152(3) Uani 1.000000 . .
Cl21 Cl 0.3604(3) 0.6495(3) -0.02078(15) 0.1168(18) Uani 1.000000 . .
Cl14 Cl 0.4437(3) 0.3822(2) -0.0774(2) 0.1108(16) Uani 1.000000 . .
Cl17 Cl 0.7532(5) 0.2732(2) 0.1372(2) 0.151(3) Uani 1.000000 . .
Cl2 Cl 0.6395(3) 1.1495(3) 0.52070(16) 0.1173(18) Uani 1.000000 . .
Cl10 Cl 0.2029(3) -0.3366(2) 0.4157(3) 0.155(3) Uani 1.000000 . .
Cl1 Cl 0.7665(3) 1.0923(3) 0.4632(3) 0.142(2) Uani 1.000000 . .
Cl19 Cl 0.2335(3) 0.5924(3) 0.0370(3) 0.141(2) Uani 1.000000 . .
Cl4 Cl 0.6450(6) 0.9317(3) 0.49714(14) 0.171(4) Uani 1.000000 . .
Cl24 Cl 0.7957(4) 0.9889(3) 0.0342(2) 0.138(2) Uani 1.000000 . .
Cl16 Cl 0.7972(3) 0.1634(2) 0.0842(3) 0.155(3) Uani 1.000000 . .
Cl15 Cl 0.3553(6) 0.4317(3) 0.00280(14) 0.172(4) Uani 1.000000 . .
Cl7 Cl 0.2042(4) 0.4890(3) 0.4660(2) 0.138(2) Uani 1.000000 . .
N3B N 0.9023(4) 0.7171(3) 0.3143(2) 0.0235(11) Uani 1.000000 . .
N3A N 0.0973(4) 0.2171(3) 0.18577(19) 0.0232(11) Uani 1.000000 . .
N11A N 0.3642(4) 0.2908(3) 0.2149(2) 0.0236(11) Uani 1.000000 . .
Cl22 Cl 0.8261(6) 0.8488(3) 0.0374(3) 0.189(4) Uani 1.000000 . .
N9B N 0.6356(4) 0.7909(3) 0.2852(2) 0.0241(11) Uani 1.000000 . .
N1B N 0.7166(4) 0.5842(3) 0.3427(2) 0.0233(11) Uani 1.000000 . .
N5B N 0.7064(4) 0.6516(3) 0.2013(2) 0.0233(11) Uani 1.000000 . .
N7A N 0.2937(4) 0.1517(3) 0.29872(19) 0.0234(11) Uani 1.000000 . .
N6A N 0.2591(4) 0.1852(3) 0.21410(19) 0.0204(10) Uani 1.000000 . .
N5A N 0.1108(4) 0.1138(3) 0.1199(2) 0.0273(12) Uani 1.000000 . .
N4B N 0.8597(3) 0.5861(3) 0.28453(19) 0.0213(10) Uani 1.000000 . .
N1A N 0.2833(4) 0.0842(3) 0.1573(2) 0.0228(11) Uani 1.000000 . .
N10B N 0.5178(4) 0.7339(3) 0.3231(2) 0.0261(11) Uani 1.000000 . .
N9A N 0.2347(4) 0.2776(3) 0.27674(19) 0.0234(11) Uani 1.000000 . .
N12A N 0.4826(4) 0.2340(3) 0.1770(2) 0.0265(12) Uani 1.000000 . .
N11B N 0.5749(4) 0.6651(3) 0.26289(19) 0.0224(11) Uani 1.000000 . .
N10A N 0.2639(4) 0.3787(3) 0.2343(2) 0.0253(11) Uani 1.000000 . .
N14A N 0.4080(4) 0.0694(3) 0.2871(2) 0.0267(12) Uani 1.000000 . .
N7B N 0.7651(4) 0.7776(3) 0.22338(19) 0.0231(11) Uani 1.000000 . .
N6B N 0.8378(4) 0.7021(3) 0.1721(2) 0.0244(11) Uani 1.000000 . .
N13A N 0.4250(4) 0.1652(3) 0.2372(2) 0.0236(11) Uani 1.000000 . .
N14B N 0.7411(3) 0.6853(3) 0.28597(18) 0.0198(10) Uani 1.000000 . .
N8B N 0.7361(4) 0.8786(3) 0.2658(2) 0.0255(11) Uani 1.000000 . .
N13B N 0.8895(4) 0.6138(3) 0.3802(2) 0.0280(12) Uani 1.000000 . .
Cl9 Cl 0.1737(6) 0.3490(3) 0.4629(3) 0.190(4) Uani 1.000000 . .
N15B N 0.5890(4) 0.7596(3) 0.1924(2) 0.0262(12) Uani 1.000000 . .
N4A N 0.1402(3) 0.0860(3) 0.21539(19) 0.0217(10) Uani 1.000000 . .
N2B N 0.7610(4) 0.7143(3) 0.3738(2) 0.0239(11) Uani 1.000000 . .
N2A N 0.2391(4) 0.2142(3) 0.1261(2) 0.0239(11) Uani 1.000000 . .
N12B N 0.5921(4) 0.5695(3) 0.2128(2) 0.0262(12) Uani 1.000000 . .
N15A N 0.4111(4) 0.2597(3) 0.3077(2) 0.0263(12) Uani 1.000000 . .
N8A N 0.1621(4) 0.2021(3) 0.3279(2) 0.0258(11) Uani 1.000000 . .
C57B C 0.7821(4) 0.6528(3) 0.1761(2) 0.0225(12) Uani 1.000000 . .
C80B C 0.4781(4) 0.5769(3) 0.2698(2) 0.0262(13) Uani 1.000000 . .
C21B C 0.7298(4) 0.4249(3) 0.2724(2) 0.0243(13) Uani 1.000000 . .
C50A C 0.3363(4) 0.0918(3) 0.3060(2) 0.0236(13) Uani 1.000000 . .
C20A C 0.1734(4) 0.0249(3) 0.2282(2) 0.0238(13) Uani 1.000000 . .
C13B C 1.0251(5) 0.7669(4) 0.2853(3) 0.0290(14) Uani 1.000000 . .
H13B H 1.0771(5) 0.7730(4) 0.2686(3) 0.0348(17) Uiso 1.000000 R .
C56B C 0.7880(5) 0.5896(3) 0.1518(2) 0.0268(13) Uani 1.000000 . .
C73A C 0.4290(4) 0.2850(3) 0.1827(2) 0.0254(13) Uani 1.000000 . .
C73B C 0.5711(4) 0.7849(3) 0.3172(2) 0.0261(13) Uani 1.000000 . .
C56A C 0.2121(4) 0.0896(3) 0.3482(2) 0.0252(13) Uani 1.000000 . .
C20B C 0.7515(4) 0.4945(3) 0.2884(2) 0.0234(12) Uani 1.000000 . .
C57A C 0.2181(4) 0.1528(3) 0.3240(2) 0.0227(12) Uani 1.000000 . .
C19B C 0.8263(4) 0.5249(3) 0.2718(2) 0.0233(13) Uani 1.000000 . .
C1A C 0.2487(4) -0.0053(3) 0.2117(2) 0.0229(12) Uani 1.000000 . .
C50B C 0.6635(4) 0.5920(3) 0.1939(2) 0.0238(13) Uani 1.000000 . .
C51A C 0.2867(4) 0.0517(3) 0.3379(2) 0.0243(13) Uani 1.000000 . .
C81A C 0.4472(4) 0.1037(3) 0.2547(2) 0.0237(13) Uani 1.000000 . .
C51B C 0.7134(4) 0.5519(3) 0.1620(2) 0.0249(13) Uani 1.000000 . .
C39B C 1.0710(4) 0.6488(3) 0.2334(2) 0.0245(13) Uani 1.000000 . .
C11B C 0.9113(4) 0.7818(3) 0.3304(2) 0.0250(13) Uani 1.000000 . .
C12A C 0.0885(4) 0.2818(3) 0.1696(2) 0.0244(13) Uani 1.000000 . .
C59B C 0.8834(4) 0.8181(3) 0.1841(2) 0.0251(13) Uani 1.000000 . .
C65B C 0.7791(5) 0.8426(3) 0.2352(2) 0.0253(13) Uani 1.000000 . .
C12B C 0.9880(5) 0.8130(3) 0.3126(3) 0.0298(14) Uani 1.000000 . .
H12B H 1.0087(5) 0.8570(3) 0.3187(3) 0.0358(17) Uiso 1.000000 R .
C2A C 0.3000(4) 0.0240(3) 0.1790(2) 0.0247(13) Uani 1.000000 . .
C74B C 0.5190(4) 0.6790(3) 0.2979(2) 0.0260(13) Uani 1.000000 . .
C21A C 0.2706(4) -0.0750(3) 0.2277(2) 0.0242(13) Uani 1.000000 . .
C14B C 0.9727(4) 0.7081(3) 0.2858(2) 0.0230(12) Uani 1.000000 . .
C6B C 0.6951(4) 0.7016(4) 0.4039(2) 0.0264(13) Uani 1.000000 . .
C58B C 0.8284(4) 0.7606(3) 0.1926(2) 0.0233(12) Uani 1.000000 . .
C60A C 0.0472(4) 0.3274(4) 0.3449(2) 0.0271(13) Uani 1.000000 . .
H60A H 0.0258(4) 0.2921(4) 0.3631(2) 0.0325(16) Uiso 1.000000 R .
C59A C 0.1168(5) 0.3182(3) 0.3159(2) 0.0256(13) Uani 1.000000 . .
C72A C 0.4321(5) 0.3469(4) 0.1571(3) 0.0289(14) Uani 1.000000 . .
C74A C 0.4811(4) 0.1791(3) 0.2022(2) 0.0260(13) Uani 1.000000 . .
C15A C 0.0275(4) 0.2078(3) 0.2140(2) 0.0231(12) Uani 1.000000 . .
C81B C 0.5527(4) 0.6036(3) 0.2455(2) 0.0240(13) Uani 1.000000 . .
C18A C 0.0514(5) 0.0373(3) 0.2684(2) 0.0260(13) Uani 1.000000 . .
H18A H 0.0045(5) 0.0307(3) 0.2884(2) 0.0312(16) Uiso 1.000000 R .
C66A C 0.3274(5) 0.3533(3) 0.2110(2) 0.0258(13) Uani 1.000000 . .
C63B C 0.8880(5) 0.9341(4) 0.2092(3) 0.0308(15) Uani 1.000000 . .
H63B H 0.8666(5) 0.9695(4) 0.2273(3) 0.0369(18) Uiso 1.000000 R .
C1B C 0.6996(4) 0.5238(3) 0.3211(2) 0.0242(13) Uani 1.000000 . .
C19A C 0.1183(5) -0.0053(3) 0.2612(2) 0.0263(13) Uani 1.000000 . .
H19A H 0.1274(5) -0.0475(3) 0.2755(2) 0.0316(16) Uiso 1.000000 R .
C55A C 0.1488(5) 0.0655(4) 0.3778(3) 0.0299(14) Uani 1.000000 . .
H55A H 0.0989(5) 0.0913(4) 0.3853(3) 0.0358(17) Uiso 1.000000 R .
C17A C 0.0647(4) 0.0946(3) 0.2400(2) 0.0235(13) Uani 1.000000 . .
C18B C 0.8819(5) 0.4945(3) 0.2386(2) 0.0260(13) Uani 1.000000 . .
H18B H 0.8730(5) 0.4523(3) 0.2243(2) 0.0312(16) Uiso 1.000000 R .
C17B C 0.9485(5) 0.5372(3) 0.2317(2) 0.0256(13) Uani 1.000000 . .
H17B H 0.9956(5) 0.5305(3) 0.2118(2) 0.0308(16) Uiso 1.000000 R .
C42B C 1.2222(5) 0.6421(4) 0.1817(3) 0.0331(16) Uani 1.000000 . .
H42B H 1.2734(5) 0.6396(4) 0.1641(3) 0.0397(19) Uiso 1.000000 R .
C5B C 0.6463(5) 0.6433(4) 0.4058(2) 0.0273(14) Uani 1.000000 . .
C14A C -0.0250(5) 0.2673(3) 0.2147(3) 0.0292(14) Uani 1.000000 . .
H14A H -0.0769(5) 0.2735(3) 0.2313(3) 0.0351(17) Uiso 1.000000 R .
C79B C 0.4347(5) 0.5163(4) 0.2665(3) 0.0299(14) Uani 1.000000 . .
H79B H 0.4488(5) 0.4840(4) 0.2442(3) 0.0359(17) Uiso 1.000000 R .
C80A C 0.5218(4) 0.0771(3) 0.2302(2) 0.0256(13) Uani 1.000000 . .
C7A C 0.3047(4) 0.2016(4) 0.0961(2) 0.0265(13) Uani 1.000000 . .
C72B C 0.5677(5) 0.8469(4) 0.3430(3) 0.0284(14) Uani 1.000000 . .
C22B C 0.7828(5) 0.3719(3) 0.2876(3) 0.0287(14) Uani 1.000000 . .
H22B H 0.8320(5) 0.3802(3) 0.3083(3) 0.0345(17) Uiso 1.000000 R .
C60B C 0.9529(4) 0.8274(4) 0.1550(2) 0.0278(14) Uani 1.000000 . .
H60B H 0.9742(4) 0.7921(4) 0.1368(2) 0.0334(16) Uiso 1.000000 R .
C39A C -0.0711(4) 0.1489(3) 0.2665(2) 0.0253(13) Uani 1.000000 . .
C5A C 0.3453(4) 0.0898(3) 0.1247(2) 0.0231(12) Uani 1.000000 . .
C16B C 0.9354(4) 0.5947(3) 0.2598(2) 0.0237(13) Uani 1.000000 . .
C58A C 0.1714(4) 0.2605(3) 0.3075(2) 0.0236(13) Uani 1.000000 . .
C61B C 0.9890(5) 0.8908(4) 0.1541(3) 0.0318(15) Uani 1.000000 . .
H61B H 1.0371(5) 0.8988(4) 0.1350(3) 0.0382(18) Uiso 1.000000 R .
C23A C 0.3582(5) -0.1516(4) 0.2736(3) 0.0318(15) Uani 1.000000 . .
H23A H 0.4067(5) -0.1596(4) 0.2947(3) 0.0382(18) Uiso 1.000000 R .
C4A C 0.4029(5) 0.0322(4) 0.1261(3) 0.0282(14) Uani 1.000000 . .
H4A H 0.4512(5) 0.0241(4) 0.1072(3) 0.0338(17) Uiso 1.000000 R .
C65A C 0.2212(5) 0.3426(3) 0.2648(2) 0.0253(13) Uani 1.000000 . .
C11A C 0.1415(5) 0.3117(3) 0.1369(3) 0.0273(14) Uani 1.000000 . .
C61A C 0.0111(5) 0.3906(4) 0.3460(3) 0.0320(15) Uani 1.000000 . .
H61A H -0.0369(5) 0.3986(4) 0.3652(3) 0.0384(18) Uiso 1.000000 R .
C3B C 0.5973(5) 0.5322(4) 0.3739(3) 0.0281(14) Uani 1.000000 . .
H3B H 0.5490(5) 0.5240(4) 0.3928(3) 0.0337(17) Uiso 1.000000 R .
C10B C 0.8581(5) 0.8118(3) 0.3631(3) 0.0272(14) Uani 1.000000 . .
C33B C 0.8822(5) 0.8803(3) 0.3801(3) 0.0292(14) Uani 1.000000 . .
C52B C 0.6988(5) 0.4889(4) 0.1434(3) 0.0302(14) Uani 1.000000 . .
H52B H 0.6477(5) 0.4636(4) 0.1498(3) 0.0363(17) Uiso 1.000000 R .
C42A C -0.2221(5) 0.1423(4) 0.3182(3) 0.0337(16) Uani 1.000000 . .
H42A H -0.2733(5) 0.1401(4) 0.3357(3) 0.0404(19) Uiso 1.000000 R .
C64B C 0.8513(5) 0.8704(3) 0.2106(2) 0.0262(13) Uani 1.000000 . .
C64A C 0.1489(4) 0.3704(3) 0.2895(2) 0.0258(13) Uani 1.000000 . .
C4B C 0.6549(4) 0.5900(3) 0.3754(2) 0.0233(12) Uani 1.000000 . .
C9B C 0.7893(5) 0.7782(3) 0.3829(2) 0.0254(13) Uani 1.000000 . .
C6A C 0.3539(4) 0.1434(4) 0.0941(2) 0.0268(13) Uani 1.000000 . .
C55B C 0.8515(5) 0.5656(4) 0.1222(3) 0.0296(14) Uani 1.000000 . .
H55B H 0.9014(5) 0.5914(4) 0.1146(3) 0.0355(17) Uiso 1.000000 R .
C67B C 0.6291(5) 0.8895(4) 0.3255(2) 0.0281(14) Uani 1.000000 . .
C8A C 0.3181(5) 0.2584(4) 0.0680(3) 0.0298(14) Uani 1.000000 . .
H8A H 0.3589(5) 0.2620(4) 0.0444(3) 0.0358(17) Uiso 1.000000 R .
C75B C 0.4579(4) 0.6244(3) 0.3025(2) 0.0262(13) Uani 1.000000 . .
C43B C 1.1419(5) 0.6643(4) 0.1614(3) 0.0308(15) Uani 1.000000 . .
H43B H 1.1387(5) 0.6781(4) 0.1302(3) 0.0370(18) Uiso 1.000000 R .
C2B C 0.6256(4) 0.4923(3) 0.3406(3) 0.0262(13) Uani 1.000000 . .
H2B H 0.6007(4) 0.4505(3) 0.3317(3) 0.0314(16) Uiso 1.000000 R .
C71A C 0.4853(5) 0.3666(4) 0.1218(3) 0.0333(16) Uani 1.000000 . .
H71A H 0.5282(5) 0.3374(4) 0.1101(3) 0.0400(19) Uiso 1.000000 R .
C53B C 0.7631(6) 0.4644(4) 0.1147(3) 0.0362(17) Uani 1.000000 . .
H53B H 0.7561(6) 0.4211(4) 0.1018(3) 0.043(2) Uiso 1.000000 R .
C44B C 1.0671(5) 0.6663(3) 0.1871(2) 0.0267(13) Uani 1.000000 . .
H44B H 1.0122(5) 0.6798(3) 0.1728(2) 0.0320(16) Uiso 1.000000 R .
C24A C 0.3054(5) -0.2043(4) 0.2585(3) 0.0331(16) Uani 1.000000 . .
H24A H 0.3171(5) -0.2483(4) 0.2695(3) 0.0398(19) Uiso 1.000000 R .
C76B C 0.3915(5) 0.6128(4) 0.3332(3) 0.0327(15) Uani 1.000000 . .
H76B H 0.3771(5) 0.6453(4) 0.3554(3) 0.0392(19) Uiso 1.000000 R .
C16A C 0.0099(4) 0.1503(3) 0.2386(2) 0.0240(13) Uani 1.000000 . .
C38A C 0.0880(5) 0.3885(4) 0.0747(3) 0.0365(17) Uani 1.000000 . .
H38A H 0.0830(5) 0.3510(4) 0.0547(3) 0.044(2) Uiso 1.000000 R .
C63A C 0.1119(5) 0.4341(4) 0.2908(3) 0.0304(15) Uani 1.000000 . .
H63A H 0.1332(5) 0.4694(4) 0.2726(3) 0.0365(17) Uiso 1.000000 R .
C23B C 0.7653(5) 0.3074(4) 0.2730(3) 0.0321(15) Uani 1.000000 . .
H23B H 0.8011(5) 0.2714(4) 0.2842(3) 0.0385(18) Uiso 1.000000 R .
C10A C 0.2108(5) 0.2784(3) 0.1172(2) 0.0258(13) Uani 1.000000 . .
C15B C 0.9902(4) 0.6502(3) 0.2615(2) 0.0244(13) Uani 1.000000 . .
C26A C 0.2173(4) -0.1283(3) 0.2124(3) 0.0283(14) Uani 1.000000 . .
H26A H 0.1683(4) -0.1200(3) 0.1916(3) 0.0340(17) Uiso 1.000000 R .
C3A C 0.3748(4) -0.0078(3) 0.1595(3) 0.0262(13) Uani 1.000000 . .
H3A H 0.3999(4) -0.0495(3) 0.1686(3) 0.0315(16) Uiso 1.000000 R .
C53A C 0.2373(6) -0.0356(4) 0.3852(3) 0.0353(16) Uani 1.000000 . .
H53A H 0.2447(6) -0.0789(4) 0.3981(3) 0.042(2) Uiso 1.000000 R .
C75A C 0.5423(4) 0.1243(3) 0.1974(2) 0.0266(13) Uani 1.000000 . .
C71B C 0.5144(5) 0.8665(4) 0.3783(3) 0.0335(16) Uani 1.000000 . .
H71B H 0.4711(5) 0.8375(4) 0.3900(3) 0.0402(19) Uiso 1.000000 R .
C54A C 0.1631(5) 0.0019(4) 0.3953(3) 0.0351(16) Uani 1.000000 . .
H54A H 0.1211(5) -0.0167(4) 0.4149(3) 0.042(2) Uiso 1.000000 R .
C40B C 1.1519(5) 0.6266(4) 0.2535(3) 0.0301(14) Uani 1.000000 . .
H40B H 1.1554(5) 0.6136(4) 0.2848(3) 0.0362(17) Uiso 1.000000 R .
C67A C 0.3709(5) 0.3894(4) 0.1745(2) 0.0290(14) Uani 1.000000 . .
C33A C 0.1179(5) 0.3801(3) 0.1202(3) 0.0296(14) Uani 1.000000 . .
C9A C 0.2619(5) 0.3063(4) 0.0812(3) 0.0313(15) Uani 1.000000 . .
H9A H 0.2569(5) 0.3502(4) 0.0690(3) 0.0376(18) Uiso 1.000000 R .
C40A C -0.0671(5) 0.1666(3) 0.3129(3) 0.0270(14) Uani 1.000000 . .
H40A H -0.0123(5) 0.1804(3) 0.3271(3) 0.0324(16) Uiso 1.000000 R .
C62A C 0.0429(5) 0.4439(4) 0.3196(3) 0.0326(15) Uani 1.000000 . .
H62A H 0.0167(5) 0.4869(4) 0.3217(3) 0.0391(18) Uiso 1.000000 R .
C79A C 0.5655(5) 0.0165(4) 0.2333(3) 0.0301(14) Uani 1.000000 . .
H79A H 0.5512(5) -0.0159(4) 0.2556(3) 0.0361(17) Uiso 1.000000 R .
C27A C 0.4198(6) 0.1354(4) 0.0582(3) 0.0371(17) Uani 1.000000 . .
C27B C 0.5806(5) 0.6353(4) 0.4418(3) 0.0368(17) Uani 1.000000 . .
C7B C 0.6825(5) 0.7584(4) 0.4321(3) 0.0295(14) Uani 1.000000 . .
H7B H 0.6420(5) 0.7619(4) 0.4559(3) 0.0354(17) Uiso 1.000000 R .
C62B C 0.9574(5) 0.9438(4) 0.1803(3) 0.0325(15) Uani 1.000000 . .
H62B H 0.9837(5) 0.9867(4) 0.1782(3) 0.0390(18) Uiso 1.000000 R .
C25B C 0.6415(5) 0.3483(4) 0.2265(3) 0.0319(15) Uani 1.000000 . .
H25B H 0.5930(5) 0.3404(4) 0.2053(3) 0.0382(18) Uiso 1.000000 R .
C22A C 0.3413(5) -0.0876(3) 0.2582(3) 0.0279(14) Uani 1.000000 . .
H22A H 0.3784(5) -0.0519(3) 0.2687(3) 0.0335(17) Uiso 1.000000 R .
C76A C 0.6088(5) 0.1129(4) 0.1669(3) 0.0324(15) Uani 1.000000 . .
H76A H 0.6232(5) 0.1454(4) 0.1447(3) 0.0389(18) Uiso 1.000000 R .
C43A C -0.2269(5) 0.1236(4) 0.2723(3) 0.0337(16) Uani 1.000000 . .
H43A H -0.2814(5) 0.1086(4) 0.2585(3) 0.0404(19) Uiso 1.000000 R .
C26B C 0.6588(5) 0.4123(3) 0.2418(3) 0.0286(14) Uani 1.000000 . .
H26B H 0.6218(5) 0.4481(3) 0.2314(3) 0.0343(17) Uiso 1.000000 R .
C44A C -0.1519(5) 0.1267(4) 0.2466(3) 0.0303(15) Uani 1.000000 . .
H44A H -0.1555(5) 0.1137(4) 0.2152(3) 0.0363(17) Uiso 1.000000 R .
C41A C -0.1418(5) 0.1642(4) 0.3386(3) 0.0305(15) Uani 1.000000 . .
H41A H -0.1385(5) 0.1775(4) 0.3699(3) 0.0366(18) Uiso 1.000000 R .
C13A C 0.0123(5) 0.3130(4) 0.1874(3) 0.0305(15) Uani 1.000000 . .
H13A H -0.0081(5) 0.3571(4) 0.1813(3) 0.0365(18) Uiso 1.000000 R .
C24B C 0.6943(5) 0.2955(3) 0.2416(3) 0.0324(16) Uani 1.000000 . .
H24B H 0.6825(5) 0.2515(3) 0.2307(3) 0.0389(19) Uiso 1.000000 R .
C34A C 0.1239(5) 0.4349(4) 0.1489(3) 0.0340(16) Uani 1.000000 . .
H34A H 0.1440(5) 0.4295(4) 0.1800(3) 0.0408(19) Uiso 1.000000 R .
C34B C 0.9120(5) 0.8889(4) 0.4254(3) 0.0366(17) Uani 1.000000 . .
H34B H 0.9171(5) 0.8514(4) 0.4453(3) 0.044(2) Uiso 1.000000 R .
C52A C 0.3012(5) -0.0108(4) 0.3565(3) 0.0305(15) Uani 1.000000 . .
H52A H 0.3523(5) -0.0361(4) 0.3501(3) 0.0366(17) Uiso 1.000000 R .
C68A C 0.3571(5) 0.4536(4) 0.1572(3) 0.0327(15) Uani 1.000000 . .
H68A H 0.3136(5) 0.4824(4) 0.1689(3) 0.0392(19) Uiso 1.000000 R .
C8B C 0.7384(5) 0.8064(4) 0.4189(3) 0.0309(15) Uani 1.000000 . .
H8B H 0.7434(5) 0.8504(4) 0.4309(3) 0.0371(18) Uiso 1.000000 R .
C69B C 0.5901(5) 0.9732(4) 0.3784(3) 0.0362(17) Uani 1.000000 . .
H69B H 0.5971(5) 1.0165(4) 0.3912(3) 0.043(2) Uiso 1.000000 R .
C86A C 0.4941(5) 0.2779(4) 0.2994(3) 0.0306(15) Uani 1.000000 . .
H86A H 0.5142(5) 0.2717(4) 0.2693(3) 0.0367(18) Uiso 1.000000 R .
C86B C 0.6153(5) 0.7666(4) 0.1492(3) 0.0357(17) Uani 1.000000 . .
H86B H 0.6737(5) 0.7535(4) 0.1426(3) 0.043(2) Uiso 1.000000 R .
C82B C 0.5059(5) 0.7781(4) 0.2004(3) 0.0298(14) Uani 1.000000 . .
H82B H 0.4857(5) 0.7721(4) 0.2305(3) 0.0357(17) Uiso 1.000000 R .
C38B C 0.8766(5) 0.9349(4) 0.3511(3) 0.0338(16) Uani 1.000000 . .
H38B H 0.8571(5) 0.9294(4) 0.3199(3) 0.0406(19) Uiso 1.000000 R .
C69A C 0.4101(5) 0.4734(4) 0.1218(3) 0.0363(17) Uani 1.000000 . .
H69A H 0.4033(5) 0.5169(4) 0.1092(3) 0.044(2) Uiso 1.000000 R .
C70B C 0.5275(5) 0.9305(4) 0.3955(3) 0.0388(18) Uani 1.000000 . .
H70B H 0.4926(5) 0.9455(4) 0.4197(3) 0.047(2) Uiso 1.000000 R .
C25A C 0.2347(5) -0.1925(4) 0.2270(3) 0.0317(15) Uani 1.000000 . .
H25A H 0.1990(5) -0.2285(4) 0.2158(3) 0.0380(18) Uiso 1.000000 R .
C85A C 0.5520(5) 0.3054(4) 0.3324(3) 0.0388(18) Uani 1.000000 . .
H85A H 0.6092(5) 0.3201(4) 0.3247(3) 0.047(2) Uiso 1.000000 R .
C36A C 0.0728(6) 0.5061(4) 0.0868(4) 0.045(2) Uani 1.000000 . .
H36A H 0.0589(6) 0.5494(4) 0.0752(4) 0.054(3) Uiso 1.000000 R .
C78B C 0.3682(5) 0.5047(4) 0.2981(3) 0.0383(17) Uani 1.000000 . .
H78B H 0.3373(5) 0.4634(4) 0.2974(3) 0.046(2) Uiso 1.000000 R .
C35B C 0.9341(6) 0.9519(5) 0.4418(4) 0.048(2) Uani 1.000000 . .
H35B H 0.9542(6) 0.9576(5) 0.4729(4) 0.057(3) Uiso 1.000000 R .
C68B C 0.6429(5) 0.9539(4) 0.3428(3) 0.0323(15) Uani 1.000000 . .
H68B H 0.6860(5) 0.9829(4) 0.3309(3) 0.0387(18) Uiso 1.000000 R .
C78A C 0.6319(5) 0.0049(4) 0.2021(3) 0.0369(17) Uani 1.000000 . .
H78A H 0.6630(5) -0.0363(4) 0.2031(3) 0.044(2) Uiso 1.000000 R .
C54B C 0.8370(5) 0.5021(4) 0.1047(3) 0.0350(16) Uani 1.000000 . .
H54B H 0.8791(5) 0.4835(4) 0.0851(3) 0.0420(19) Uiso 1.000000 R .
C82A C 0.3849(5) 0.2664(4) 0.3509(3) 0.0360(17) Uani 1.000000 . .
H82A H 0.3266(5) 0.2531(4) 0.3576(3) 0.043(2) Uiso 1.000000 R .
C77B C 0.3474(5) 0.5527(4) 0.3302(3) 0.0376(17) Uani 1.000000 . .
H77B H 0.3017(5) 0.5439(4) 0.3506(3) 0.045(2) Uiso 1.000000 R .
C41B C 1.2269(5) 0.6235(4) 0.2276(3) 0.0336(16) Uani 1.000000 . .
H41B H 1.2815(5) 0.6087(4) 0.2415(3) 0.0403(19) Uiso 1.000000 R .
C83A C 0.4396(6) 0.2922(5) 0.3861(3) 0.043(2) Uani 1.000000 . .
H83A H 0.4191(6) 0.2969(5) 0.4163(3) 0.051(2) Uiso 1.000000 R .
C83B C 0.4481(5) 0.8054(4) 0.1676(3) 0.0394(18) Uani 1.000000 . .
H83B H 0.3909(5) 0.8198(4) 0.1753(3) 0.047(2) Uiso 1.000000 R .
C45A C 0.1030(6) 0.0503(4) 0.1103(3) 0.0385(17) Uani 1.000000 . .
H45A H 0.1347(6) 0.0194(4) 0.1294(3) 0.046(2) Uiso 1.000000 R .
C70A C 0.4730(5) 0.4304(4) 0.1046(3) 0.0393(18) Uani 1.000000 . .
H70A H 0.5083(5) 0.4453(4) 0.0805(3) 0.047(2) Uiso 1.000000 R .
C77A C 0.6528(5) 0.0529(4) 0.1698(3) 0.0381(17) Uani 1.000000 . .
H77A H 0.6985(5) 0.0440(4) 0.1494(3) 0.046(2) Uiso 1.000000 R .
C46A C 0.0510(6) 0.0256(5) 0.0738(3) 0.0422(19) Uani 1.000000 . .
H46A H 0.0463(6) -0.0211(5) 0.0683(3) 0.051(2) Uiso 1.000000 R .
C85B C 0.5605(6) 0.7922(5) 0.1141(3) 0.0421(19) Uani 1.000000 . .
H85B H 0.5810(6) 0.7969(5) 0.0839(3) 0.051(2) Uiso 1.000000 R .
C49A C 0.0660(6) 0.1574(4) 0.0904(3) 0.0417(19) Uani 1.000000 . .
H49A H 0.0721(6) 0.2040(4) 0.0957(3) 0.050(2) Uiso 1.000000 R .
C49B C 0.8971(6) 0.5501(4) 0.3897(3) 0.0373(17) Uani 1.000000 . .
H49B H 0.8652(6) 0.5192(4) 0.3706(3) 0.045(2) Uiso 1.000000 R .
C32B C 0.5031(6) 0.6740(5) 0.4396(4) 0.052(2) Uani 1.000000 . .
H32B H 0.4925(6) 0.7068(5) 0.4165(4) 0.062(3) Uiso 1.000000 R .
C28B C 0.5967(7) 0.5897(5) 0.4766(3) 0.052(3) Uani 1.000000 . .
H28B H 0.6499(7) 0.5645(5) 0.4777(3) 0.063(3) Uiso 1.000000 R .
C84A C 0.5251(6) 0.3109(5) 0.3763(3) 0.044(2) Uani 1.000000 . .
H84A H 0.5645(6) 0.3274(5) 0.3999(3) 0.053(2) Uiso 1.000000 R .
C47A C 0.0065(6) 0.0707(5) 0.0460(3) 0.047(2) Uani 1.000000 . .
H47A H -0.0296(6) 0.0551(5) 0.0207(3) 0.056(2) Uiso 1.000000 R .
C36B C 0.9270(6) 1.0063(4) 0.4130(4) 0.046(2) Uani 1.000000 . .
H36B H 0.9412(6) 1.0496(4) 0.4244(4) 0.055(3) Uiso 1.000000 R .
C47B C 0.9934(6) 0.5711(5) 0.4540(3) 0.047(2) Uani 1.000000 . .
H47B H 1.0292(6) 0.5557(5) 0.4794(3) 0.057(2) Uiso 1.000000 R .
C37A C 0.0655(6) 0.4518(5) 0.0586(4) 0.048(2) Uani 1.000000 . .
H37A H 0.0449(6) 0.4573(5) 0.0275(4) 0.057(3) Uiso 1.000000 R .
C46B C 0.9873(7) 0.6364(5) 0.4460(3) 0.049(2) Uani 1.000000 . .
H46B H 1.0190(7) 0.6675(5) 0.4650(3) 0.059(3) Uiso 1.000000 R .
C28A C 0.4966(6) 0.1742(5) 0.0605(4) 0.052(2) Uani 1.000000 . .
H28A H 0.5067(6) 0.2072(5) 0.0835(4) 0.063(3) Uiso 1.000000 R .
C48A C 0.0131(7) 0.1361(5) 0.0538(3) 0.050(2) Uani 1.000000 . .
H48A H -0.0181(7) 0.1671(5) 0.0345(3) 0.060(3) Uiso 1.000000 R .
C45B C 0.9337(6) 0.6575(5) 0.4094(3) 0.0420(19) Uani 1.000000 . .
H45B H 0.9270(6) 0.7040(5) 0.4042(3) 0.050(2) Uiso 1.000000 R .
C32A C 0.4028(8) 0.0897(5) 0.0234(3) 0.053(2) Uani 1.000000 . .
H32A H 0.3493(8) 0.0648(5) 0.0222(3) 0.063(3) Uiso 1.000000 R .
C37B C 0.8996(6) 0.9982(4) 0.3678(4) 0.045(2) Uani 1.000000 . .
H37B H 0.8963(6) 1.0357(4) 0.3478(4) 0.054(3) Uiso 1.000000 R .
C35A C 0.1004(6) 0.4981(4) 0.1322(4) 0.045(2) Uani 1.000000 . .
H35A H 0.1034(6) 0.5356(4) 0.1522(4) 0.054(3) Uiso 1.000000 R .
C84B C 0.4750(6) 0.8110(5) 0.1238(3) 0.045(2) Uani 1.000000 . .
H84B H 0.4357(6) 0.8276(5) 0.1002(3) 0.053(2) Uiso 1.000000 R .
C5 C 0.3417(7) 0.3953(5) -0.0496(4) 0.053(2) Uani 1.000000 . .
H5 H 0.3060(7) 0.4271(5) -0.0694(4) 0.064(3) Uiso 1.000000 R .
C7 C 0.2875(7) 0.6631(6) 0.0224(4) 0.059(3) Uani 1.000000 . .
H7 H 0.2423(7) 0.6963(6) 0.0109(4) 0.071(3) Uiso 1.000000 R .
C48B C 0.9491(6) 0.5254(5) 0.4261(3) 0.0433(19) Uani 1.000000 . .
H48B H 0.9540(6) 0.4788(5) 0.4317(3) 0.052(2) Uiso 1.000000 R .
C29B C 0.5342(11) 0.5804(8) 0.5108(4) 0.084(5) Uani 1.000000 . .
H29B H 0.5462(11) 0.5498(8) 0.5352(4) 0.101(6) Uiso 1.000000 R .
C4 C 0.1649(9) -0.2649(6) 0.3900(4) 0.070(3) Uani 1.000000 . .
H4 H 0.1189(9) -0.2781(6) 0.3660(4) 0.083(4) Uiso 1.000000 R .
C1 C 0.7126(7) 1.1629(6) 0.4778(4) 0.059(3) Uani 1.000000 . .
H1 H 0.7578(7) 1.1961(6) 0.4893(4) 0.071(3) Uiso 1.000000 R .
C31A C 0.4658(11) 0.0802(8) -0.0104(4) 0.086(5) Uani 1.000000 . .
H31A H 0.4541(11) 0.0490(8) -0.0344(4) 0.103(6) Uiso 1.000000 R .
C2 C 0.6581(7) 0.8957(5) 0.5499(4) 0.053(2) Uani 1.000000 . .
H2 H 0.6938(7) 0.9274(5) 0.5697(4) 0.063(3) Uiso 1.000000 R .
C30A C 0.5413(12) 0.1144(9) -0.0088(5) 0.101(7) Uani 1.000000 . .
H30A H 0.5834(12) 0.1070(9) -0.0314(5) 0.121(8) Uiso 1.000000 R .
C31B C 0.4418(8) 0.6615(9) 0.4735(6) 0.096(6) Uani 1.000000 . .
H31B H 0.3875(8) 0.6854(9) 0.4725(6) 0.115(7) Uiso 1.000000 R .
C30B C 0.4586(12) 0.6147(9) 0.5086(5) 0.101(7) Uani 1.000000 . .
H30B H 0.4159(12) 0.6075(9) 0.5310(5) 0.121(8) Uiso 1.000000 R .
C6 C 0.8355(9) 0.2350(6) 0.1102(4) 0.068(3) Uani 1.000000 . .
H6 H 0.8816(9) 0.2218(6) 0.1342(4) 0.082(4) Uiso 1.000000 R .
C29A C 0.5590(8) 0.1616(9) 0.0264(6) 0.105(7) Uani 1.000000 . .
H29A H 0.6134(8) 0.1854(9) 0.0274(6) 0.125(8) Uiso 1.000000 R .
C3 C 0.1902(10) 0.4203(9) 0.4298(6) 0.099(5) Uani 1.000000 . .
H3 H 0.1358(10) 0.4278(9) 0.4097(6) 0.119(6) Uiso 1.000000 R .
C8 C 0.8091(9) 0.9201(9) 0.0701(6) 0.094(5) Uani 1.000000 . .
H8 H 0.8635(9) 0.9275(9) 0.0903(6) 0.113(6) Uiso 1.000000 R .
I3 I 0.24355(6) -0.09878(7) 0.07661(3) 0.0459(3) Uani 0.821(5) . 1
I4 I 0.75652(6) 0.40128(6) 0.42343(3) 0.0463(3) Uani 0.829(4) . 1
C9 C 0.6728(5) 0.8533(3) 0.2890(2) 0.0262(13) Uani 1.000000 . .
I3a I 0.2142(5) -0.0598(5) 0.07331(18) 0.068(3) Uani 0.179(5) . 2
I2a I 0.1165(12) -0.1890(8) 0.0569(5) 0.049(3) Uani 0.179(5) . 2
I1a I 0.0034(11) -0.3031(7) 0.0408(6) 0.061(3) Uani 0.179(5) . 2
I4a I 0.7871(4) 0.4411(4) 0.42681(18) 0.063(3) Uani 0.171(4) . 2
I5a I 0.8824(10) 0.3118(8) 0.4441(5) 0.055(4) Uani 0.171(4) . 2
I6a I 0.9950(10) 0.1966(9) 0.4602(7) 0.056(3) Uani 0.171(4) . 2

loop_
_atom_site_aniso_label
_atom_site_aniso_U_11
_atom_site_aniso_U_22
_atom_site_aniso_U_33
_atom_site_aniso_U_12
_atom_site_aniso_U_13
_atom_site_aniso_U_23
I2 0.0304(9) 0.0364(5) 0.0321(7) 0.0057(6) 0.0019(6) 0.0009(4)
I5 0.0289(7) 0.0372(5) 0.0312(6) -0.0075(5) 0.0030(4) -0.0020(4)
I1 0.0524(8) 0.0425(8) 0.0507(8) -0.0107(5) -0.0055(6) 0.0006(5)
I6 0.0522(9) 0.0416(7) 0.0517(10) 0.0074(7) -0.0044(7) -0.0023(6)
Fe1B 0.0168(4) 0.0191(4) 0.0237(4) -0.0002(3) -0.0003(3) 0.0003(3)
Fe1A 0.0169(4) 0.0192(4) 0.0235(4) -0.0017(3) -0.0003(3) -0.0010(3)
Fe2A 0.0174(4) 0.0200(4) 0.0244(5) -0.0035(3) 0.0003(3) 0.0002(3)
Fe2B 0.0175(4) 0.0199(4) 0.0241(4) 0.0017(3) 0.0002(3) -0.0007(3)
Cl18 0.0493(14) 0.0638(16) 0.0645(16) -0.0058(11) 0.0062(12) 0.0042(12)
Cl11 0.0500(14) 0.0648(16) 0.0640(16) 0.0033(12) 0.0060(12) -0.0068(12)
Cl13 0.0666(16) 0.0640(16) 0.0506(14) -0.0154(13) -0.0028(12) 0.0102(11)
Cl5 0.0670(17) 0.0647(16) 0.0503(14) 0.0113(13) -0.0029(12) -0.0126(12)
Cl3 0.0631(19) 0.132(3) 0.068(2) -0.028(2) -0.0036(15) 0.022(2)
Cl20 0.0629(19) 0.132(3) 0.069(2) 0.024(2) -0.0034(15) -0.024(2)
Cl23 0.097(3) 0.107(3) 0.065(2) 0.003(2) -0.0081(18) -0.0053(18)
Cl8 0.097(3) 0.108(3) 0.064(2) -0.005(2) -0.0080(18) 0.0036(18)
Cl6 0.059(2) 0.083(3) 0.192(5) -0.0042(18) 0.029(3) -0.010(3)
Cl12 0.220(6) 0.066(2) 0.185(5) 0.004(3) 0.164(5) 0.012(3)
Cl21 0.109(3) 0.162(4) 0.084(3) -0.054(3) 0.047(2) -0.052(3)
Cl14 0.058(2) 0.082(2) 0.195(5) 0.0006(17) 0.028(3) 0.009(3)
Cl17 0.219(6) 0.065(2) 0.183(5) -0.007(3) 0.160(5) -0.012(3)
Cl2 0.110(3) 0.161(4) 0.085(3) 0.050(3) 0.046(2) 0.049(3)
Cl10 0.103(3) 0.088(3) 0.284(8) 0.041(2) 0.113(4) 0.076(4)
Cl1 0.085(3) 0.098(3) 0.247(8) 0.023(2) 0.055(4) -0.022(4)
Cl19 0.086(3) 0.096(3) 0.246(7) -0.027(2) 0.056(4) 0.018(4)
Cl4 0.311(9) 0.153(5) 0.050(2) 0.135(6) 0.025(3) 0.020(2)
Cl24 0.105(3) 0.111(3) 0.193(6) -0.059(3) -0.054(4) 0.058(4)
Cl16 0.104(3) 0.090(3) 0.280(8) -0.044(3) 0.112(4) -0.077(4)
Cl15 0.312(9) 0.155(5) 0.050(2) -0.141(6) 0.024(3) -0.022(2)
Cl7 0.106(3) 0.110(3) 0.193(6) 0.056(3) -0.053(4) -0.060(4)
N3B 0.022(3) 0.021(3) 0.027(3) -0.002(2) -0.002(2) 0.001(2)
N3A 0.022(3) 0.022(3) 0.025(3) -0.000(2) -0.002(2) -0.001(2)
N11A 0.020(3) 0.024(3) 0.026(3) -0.005(2) -0.001(2) 0.002(2)
Cl22 0.221(8) 0.135(5) 0.223(8) 0.103(5) 0.126(7) 0.042(5)
N9B 0.020(3) 0.022(3) 0.030(3) 0.003(2) -0.001(2) -0.001(2)
N1B 0.021(3) 0.021(3) 0.028(3) 0.001(2) 0.003(2) 0.001(2)
N5B 0.019(3) 0.023(3) 0.028(3) -0.001(2) -0.001(2) -0.002(2)
N7A 0.020(3) 0.023(3) 0.026(3) -0.002(2) -0.001(2) -0.001(2)
N6A 0.019(2) 0.018(2) 0.024(3) -0.0007(19) -0.001(2) 0.0036(19)
N5A 0.020(3) 0.032(3) 0.029(3) -0.004(2) 0.001(2) -0.005(2)
N4B 0.017(2) 0.018(2) 0.029(3) 0.0011(19) -0.001(2) -0.000(2)
N1A 0.019(3) 0.022(3) 0.027(3) -0.003(2) 0.001(2) -0.003(2)
N10B 0.023(3) 0.028(3) 0.028(3) 0.003(2) 0.003(2) -0.002(2)
N9A 0.021(3) 0.024(3) 0.025(3) -0.003(2) 0.002(2) 0.000(2)
N12A 0.024(3) 0.030(3) 0.026(3) -0.005(2) 0.002(2) 0.002(2)
N11B 0.019(3) 0.022(3) 0.025(3) 0.002(2) -0.001(2) -0.000(2)
N10A 0.025(3) 0.023(3) 0.028(3) -0.007(2) 0.001(2) 0.002(2)
N14A 0.020(3) 0.027(3) 0.032(3) -0.001(2) -0.002(2) 0.002(2)
N7B 0.022(3) 0.022(3) 0.026(3) 0.003(2) 0.001(2) 0.000(2)
N6B 0.019(3) 0.025(3) 0.029(3) 0.003(2) 0.000(2) 0.001(2)
N13A 0.020(3) 0.023(3) 0.027(3) -0.004(2) -0.002(2) 0.001(2)
N14B 0.018(2) 0.018(2) 0.024(3) -0.0009(19) -0.001(2) -0.0035(19)
N8B 0.026(3) 0.023(3) 0.028(3) 0.005(2) 0.001(2) -0.002(2)
N13B 0.020(3) 0.033(3) 0.031(3) 0.001(2) 0.001(2) 0.005(2)
Cl9 0.217(8) 0.140(5) 0.225(8) -0.107(5) 0.126(7) -0.048(5)
N15B 0.024(3) 0.025(3) 0.029(3) 0.003(2) -0.002(2) -0.000(2)
N4A 0.017(2) 0.020(2) 0.028(3) -0.0031(19) -0.001(2) 0.000(2)
N2B 0.020(3) 0.025(3) 0.027(3) -0.005(2) 0.001(2) -0.001(2)
N2A 0.021(3) 0.024(3) 0.026(3) 0.004(2) -0.001(2) 0.002(2)
N12B 0.020(3) 0.027(3) 0.030(3) -0.000(2) -0.001(2) -0.002(2)
N15A 0.026(3) 0.023(3) 0.030(3) -0.004(2) -0.001(2) -0.001(2)
N8A 0.022(3) 0.025(3) 0.030(3) -0.006(2) -0.001(2) -0.001(2)
C57B 0.021(3) 0.022(3) 0.023(3) 0.007(2) -0.002(2) -0.001(2)
C80B 0.020(3) 0.028(3) 0.030(3) 0.002(2) 0.001(3) 0.001(3)
C21B 0.021(3) 0.022(3) 0.030(3) -0.003(2) 0.001(3) -0.002(2)
C50A 0.022(3) 0.024(3) 0.025(3) -0.005(2) -0.002(2) -0.001(2)
C20A 0.020(3) 0.018(3) 0.033(3) -0.002(2) -0.001(3) -0.004(2)
C13B 0.025(3) 0.027(3) 0.035(4) -0.006(3) 0.006(3) -0.005(3)
C56B 0.025(3) 0.023(3) 0.032(3) 0.002(2) -0.001(3) -0.003(3)
C73A 0.022(3) 0.027(3) 0.027(3) -0.006(2) -0.002(2) 0.004(3)
C73B 0.022(3) 0.029(3) 0.027(3) 0.004(3) -0.002(3) -0.003(3)
C56A 0.021(3) 0.022(3) 0.032(3) -0.005(2) -0.000(3) 0.003(3)
C20B 0.020(3) 0.022(3) 0.028(3) -0.002(2) -0.002(2) 0.003(2)
C57A 0.022(3) 0.022(3) 0.024(3) -0.008(2) -0.002(2) 0.002(2)
C19B 0.020(3) 0.019(3) 0.031(3) -0.000(2) 0.001(2) 0.004(2)
C1A 0.020(3) 0.023(3) 0.025(3) -0.000(2) -0.002(2) -0.004(2)
C50B 0.022(3) 0.024(3) 0.025(3) 0.003(2) -0.003(2) 0.001(2)
C51A 0.021(3) 0.023(3) 0.028(3) -0.004(2) -0.000(2) -0.001(2)
C81A 0.021(3) 0.022(3) 0.028(3) -0.002(2) -0.004(2) -0.001(2)
C51B 0.023(3) 0.024(3) 0.028(3) 0.003(2) -0.001(3) 0.001(2)
C39B 0.022(3) 0.020(3) 0.032(3) -0.004(2) 0.004(3) -0.003(2)
C11B 0.024(3) 0.022(3) 0.029(3) -0.003(2) -0.000(3) -0.002(2)
C12A 0.023(3) 0.023(3) 0.027(3) 0.000(2) -0.001(2) 0.002(2)
C59B 0.024(3) 0.022(3) 0.029(3) -0.001(2) -0.001(3) 0.000(2)
C65B 0.026(3) 0.020(3) 0.030(3) 0.001(2) -0.002(3) 0.000(2)
C12B 0.031(4) 0.022(3) 0.037(4) -0.003(3) 0.004(3) -0.002(3)
C2A 0.019(3) 0.023(3) 0.032(3) 0.000(2) 0.002(3) -0.002(3)
C74B 0.020(3) 0.029(3) 0.030(3) -0.000(2) 0.001(3) 0.000(3)
C21A 0.019(3) 0.021(3) 0.033(3) 0.002(2) -0.000(3) 0.002(2)
C14B 0.019(3) 0.021(3) 0.028(3) -0.001(2) -0.001(2) 0.001(2)
C6B 0.020(3) 0.033(4) 0.026(3) -0.004(3) 0.001(2) -0.003(3)
C58B 0.019(3) 0.026(3) 0.025(3) 0.002(2) 0.000(2) -0.000(2)
C60A 0.021(3) 0.032(3) 0.028(3) 0.001(3) 0.001(3) -0.000(3)
C59A 0.024(3) 0.024(3) 0.029(3) -0.002(2) -0.001(3) -0.000(3)
C72A 0.024(3) 0.027(3) 0.036(4) -0.004(3) -0.004(3) 0.004(3)
C74A 0.019(3) 0.029(3) 0.029(3) -0.003(2) 0.000(2) -0.000(3)
C15A 0.019(3) 0.022(3) 0.028(3) -0.001(2) -0.000(2) -0.002(2)
C81B 0.021(3) 0.023(3) 0.027(3) 0.000(2) -0.004(2) -0.000(2)
C18A 0.024(3) 0.023(3) 0.031(3) -0.005(2) 0.005(3) -0.001(3)
C66A 0.028(3) 0.024(3) 0.025(3) -0.005(3) -0.002(3) -0.000(2)
C63B 0.033(4) 0.026(3) 0.033(4) -0.004(3) 0.001(3) -0.002(3)
C1B 0.018(3) 0.024(3) 0.031(3) -0.002(2) -0.001(2) 0.002(3)
C19A 0.027(3) 0.021(3) 0.031(3) 0.001(2) -0.001(3) 0.001(3)
C55A 0.029(4) 0.028(3) 0.032(4) -0.003(3) 0.003(3) 0.001(3)
C17A 0.022(3) 0.023(3) 0.026(3) -0.005(2) 0.003(2) -0.002(2)
C18B 0.026(3) 0.020(3) 0.032(3) -0.003(2) 0.000(3) -0.001(2)
C17B 0.024(3) 0.022(3) 0.031(3) 0.004(2) 0.005(3) 0.001(3)
C42B 0.025(3) 0.028(3) 0.047(4) -0.000(3) 0.010(3) -0.003(3)
C5B 0.022(3) 0.031(3) 0.029(3) -0.002(3) 0.002(3) -0.001(3)
C14A 0.026(3) 0.026(3) 0.036(4) 0.003(3) 0.003(3) 0.003(3)
C79B 0.026(3) 0.031(4) 0.032(4) -0.001(3) -0.001(3) -0.001(3)
C80A 0.019(3) 0.028(3) 0.030(3) -0.004(2) 0.000(2) -0.000(3)
C7A 0.022(3) 0.031(3) 0.026(3) -0.001(3) -0.000(3) 0.002(3)
C72B 0.022(3) 0.028(3) 0.035(4) 0.003(3) -0.004(3) -0.004(3)
C22B 0.020(3) 0.023(3) 0.043(4) 0.000(2) -0.003(3) 0.003(3)
C60B 0.021(3) 0.033(4) 0.029(3) -0.003(3) 0.002(3) -0.001(3)
C39A 0.021(3) 0.022(3) 0.033(3) 0.002(2) 0.005(3) 0.001(3)
C5A 0.018(3) 0.023(3) 0.029(3) -0.001(2) 0.002(2) -0.001(2)
C16B 0.021(3) 0.023(3) 0.027(3) 0.003(2) 0.003(2) 0.001(2)
C58A 0.020(3) 0.025(3) 0.025(3) -0.004(2) -0.001(2) 0.000(2)
C61B 0.028(4) 0.031(4) 0.036(4) -0.008(3) 0.000(3) -0.002(3)
C23A 0.028(4) 0.031(4) 0.036(4) 0.010(3) -0.000(3) 0.001(3)
C4A 0.023(3) 0.028(3) 0.033(4) 0.002(3) 0.002(3) 0.000(3)
C65A 0.025(3) 0.020(3) 0.030(3) -0.003(2) -0.001(3) 0.001(2)
C11A 0.023(3) 0.026(3) 0.033(4) -0.002(3) 0.001(3) 0.000(3)
C61A 0.030(4) 0.030(4) 0.035(4) 0.004(3) 0.001(3) 0.001(3)
C3B 0.021(3) 0.029(3) 0.034(4) -0.002(3) 0.001(3) 0.000(3)
C10B 0.023(3) 0.026(3) 0.032(4) -0.000(3) -0.001(3) -0.001(3)
C33B 0.025(3) 0.024(3) 0.039(4) -0.003(3) 0.003(3) -0.006(3)
C52B 0.033(4) 0.027(3) 0.030(4) -0.001(3) 0.001(3) -0.004(3)
C42A 0.024(3) 0.030(4) 0.048(4) -0.002(3) 0.009(3) 0.002(3)
C64B 0.023(3) 0.027(3) 0.028(3) -0.001(3) -0.002(3) -0.000(3)
C64A 0.023(3) 0.026(3) 0.028(3) -0.002(3) -0.001(3) 0.001(3)
C4B 0.016(3) 0.024(3) 0.030(3) -0.003(2) 0.001(2) 0.002(2)
C9B 0.024(3) 0.026(3) 0.026(3) -0.002(2) -0.005(3) -0.003(2)
C6A 0.022(3) 0.030(3) 0.029(3) 0.001(3) 0.002(3) 0.001(3)
C55B 0.030(4) 0.027(3) 0.031(4) 0.001(3) 0.004(3) -0.002(3)
C67B 0.028(3) 0.028(3) 0.028(3) 0.004(3) 0.002(3) -0.001(3)
C8A 0.027(3) 0.031(4) 0.032(4) 0.004(3) 0.002(3) 0.005(3)
C75B 0.020(3) 0.027(3) 0.031(3) -0.003(2) -0.002(3) -0.002(3)
C43B 0.030(4) 0.025(3) 0.038(4) -0.005(3) 0.008(3) -0.001(3)
C2B 0.019(3) 0.024(3) 0.035(4) -0.003(2) 0.001(3) 0.001(3)
C71A 0.025(3) 0.038(4) 0.037(4) -0.004(3) 0.005(3) 0.008(3)
C53B 0.040(4) 0.028(4) 0.041(4) 0.002(3) 0.002(3) -0.010(3)
C44B 0.021(3) 0.026(3) 0.033(4) 0.000(2) 0.004(3) 0.003(3)
C24A 0.029(4) 0.020(3) 0.051(5) 0.006(3) 0.010(3) 0.003(3)
C76B 0.023(3) 0.041(4) 0.034(4) -0.004(3) 0.008(3) -0.008(3)
C16A 0.015(3) 0.026(3) 0.030(3) 0.000(2) 0.002(2) -0.002(3)
C38A 0.033(4) 0.036(4) 0.040(4) 0.006(3) 0.004(3) 0.005(3)
C63A 0.031(4) 0.026(3) 0.033(4) 0.002(3) 0.001(3) 0.003(3)
C23B 0.025(3) 0.025(3) 0.046(4) 0.001(3) 0.007(3) 0.003(3)
C10A 0.025(3) 0.023(3) 0.028(3) 0.000(2) -0.005(3) 0.002(2)
C15B 0.017(3) 0.028(3) 0.028(3) -0.002(2) 0.001(2) 0.002(3)
C26A 0.019(3) 0.025(3) 0.040(4) -0.002(2) -0.002(3) -0.005(3)
C3A 0.019(3) 0.023(3) 0.037(4) 0.001(2) 0.002(3) -0.001(3)
C53A 0.042(4) 0.025(3) 0.039(4) -0.005(3) 0.001(3) 0.007(3)
C75A 0.020(3) 0.028(3) 0.032(4) 0.000(2) -0.001(3) 0.002(3)
C71B 0.026(3) 0.038(4) 0.037(4) 0.003(3) 0.004(3) -0.007(3)
C54A 0.034(4) 0.031(4) 0.041(4) -0.007(3) 0.010(3) 0.005(3)
C40B 0.024(3) 0.032(4) 0.035(4) 0.002(3) 0.003(3) 0.003(3)
C67A 0.029(3) 0.030(3) 0.028(3) -0.006(3) 0.001(3) -0.000(3)
C33A 0.024(3) 0.025(3) 0.040(4) 0.001(3) 0.003(3) 0.003(3)
C9A 0.029(4) 0.031(4) 0.035(4) 0.005(3) 0.003(3) 0.005(3)
C40A 0.021(3) 0.024(3) 0.036(4) -0.003(2) 0.004(3) -0.004(3)
C62A 0.035(4) 0.028(4) 0.035(4) 0.004(3) 0.002(3) 0.000(3)
C79A 0.026(3) 0.031(4) 0.033(4) -0.001(3) 0.000(3) 0.002(3)
C27A 0.038(4) 0.039(4) 0.036(4) 0.011(3) 0.012(3) 0.013(3)
C27B 0.037(4) 0.039(4) 0.036(4) -0.015(3) 0.013(3) -0.013(3)
C7B 0.025(3) 0.031(4) 0.033(4) -0.005(3) 0.003(3) -0.005(3)
C62B 0.034(4) 0.028(3) 0.036(4) -0.007(3) 0.002(3) -0.001(3)
C25B 0.027(3) 0.031(4) 0.037(4) -0.012(3) 0.000(3) -0.002(3)
C22A 0.024(3) 0.023(3) 0.036(4) -0.001(2) -0.002(3) -0.001(3)
C76A 0.025(3) 0.041(4) 0.032(4) 0.003(3) 0.006(3) 0.006(3)
C43A 0.019(3) 0.034(4) 0.047(4) -0.006(3) 0.002(3) -0.002(3)
C26B 0.023(3) 0.023(3) 0.040(4) -0.003(2) -0.002(3) -0.000(3)
C44A 0.024(3) 0.031(4) 0.035(4) -0.004(3) 0.002(3) -0.004(3)
C41A 0.031(4) 0.025(3) 0.036(4) 0.002(3) 0.008(3) -0.000(3)
C13A 0.028(3) 0.024(3) 0.041(4) -0.000(3) 0.006(3) 0.002(3)
C24B 0.029(4) 0.020(3) 0.049(4) -0.008(3) 0.012(3) -0.004(3)
C34A 0.032(4) 0.029(4) 0.042(4) -0.001(3) 0.005(3) 0.001(3)
C34B 0.031(4) 0.037(4) 0.042(4) -0.011(3) 0.004(3) -0.007(3)
C52A 0.034(4) 0.026(3) 0.032(4) 0.000(3) 0.003(3) 0.003(3)
C68A 0.030(4) 0.027(3) 0.042(4) -0.008(3) 0.003(3) 0.002(3)
C8B 0.028(3) 0.030(4) 0.035(4) -0.006(3) 0.004(3) -0.007(3)
C69B 0.034(4) 0.031(4) 0.043(4) 0.003(3) 0.001(3) -0.014(3)
C86A 0.022(3) 0.036(4) 0.033(4) -0.009(3) -0.000(3) -0.002(3)
C86B 0.028(4) 0.046(4) 0.033(4) 0.013(3) 0.000(3) 0.003(3)
C82B 0.019(3) 0.037(4) 0.033(4) 0.004(3) 0.001(3) 0.000(3)
C38B 0.030(4) 0.026(3) 0.045(4) -0.002(3) 0.006(3) -0.002(3)
C69A 0.035(4) 0.032(4) 0.043(4) -0.004(3) 0.002(3) 0.015(3)
C70B 0.030(4) 0.045(5) 0.041(4) 0.007(3) -0.000(3) -0.013(3)
C25A 0.025(3) 0.024(3) 0.046(4) -0.004(3) 0.004(3) -0.002(3)
C85A 0.029(4) 0.048(5) 0.040(4) -0.016(3) -0.003(3) -0.007(3)
C36A 0.040(4) 0.028(4) 0.068(6) 0.009(3) 0.018(4) 0.017(4)
C78B 0.030(4) 0.040(4) 0.045(5) -0.013(3) 0.005(3) -0.001(3)
C35B 0.039(5) 0.050(5) 0.055(5) -0.012(4) 0.006(4) -0.021(4)
C68B 0.028(4) 0.028(3) 0.041(4) 0.007(3) 0.000(3) -0.004(3)
C78A 0.028(4) 0.037(4) 0.046(4) 0.008(3) 0.003(3) -0.002(3)
C54B 0.032(4) 0.033(4) 0.040(4) 0.004(3) 0.009(3) -0.006(3)
C82A 0.027(4) 0.047(4) 0.034(4) -0.013(3) 0.000(3) -0.003(3)
C77B 0.027(4) 0.047(5) 0.040(4) -0.005(3) 0.011(3) 0.002(3)
C41B 0.021(3) 0.034(4) 0.045(4) 0.002(3) 0.002(3) -0.001(3)
C83A 0.036(4) 0.061(5) 0.031(4) -0.018(4) 0.004(3) -0.011(4)
C83B 0.028(4) 0.049(5) 0.041(4) 0.015(3) -0.004(3) 0.006(4)
C45A 0.038(4) 0.038(4) 0.039(4) -0.005(3) -0.003(3) -0.001(3)
C70A 0.031(4) 0.046(5) 0.041(4) -0.008(3) 0.002(3) 0.011(3)
C77A 0.029(4) 0.046(5) 0.040(4) 0.002(3) 0.011(3) 0.000(3)
C46A 0.046(5) 0.041(4) 0.039(4) -0.004(4) -0.002(4) -0.007(3)
C85B 0.038(4) 0.058(5) 0.031(4) 0.017(4) 0.002(3) 0.008(4)
C49A 0.037(4) 0.041(4) 0.046(5) -0.002(3) -0.011(4) 0.002(4)
C49B 0.039(4) 0.035(4) 0.037(4) 0.003(3) -0.007(3) 0.000(3)
C32B 0.038(5) 0.062(6) 0.058(6) -0.010(4) 0.017(4) -0.025(5)
C28B 0.062(6) 0.058(6) 0.037(5) -0.030(5) 0.014(4) -0.003(4)
C84A 0.031(4) 0.063(6) 0.037(4) -0.019(4) -0.003(3) -0.004(4)
C47A 0.044(5) 0.047(5) 0.049(5) 0.004(4) -0.007(4) -0.004(4)
C36B 0.040(4) 0.029(4) 0.070(6) -0.011(3) 0.019(4) -0.020(4)
C47B 0.044(5) 0.045(5) 0.051(5) -0.005(4) -0.008(4) -0.000(4)
C37A 0.038(5) 0.050(5) 0.054(5) 0.008(4) 0.007(4) 0.021(4)
C46B 0.051(5) 0.050(5) 0.046(5) -0.012(4) -0.013(4) 0.001(4)
C28A 0.037(5) 0.064(6) 0.058(6) 0.009(4) 0.019(4) 0.025(5)
C48A 0.051(5) 0.051(5) 0.047(5) 0.007(4) -0.011(4) -0.003(4)
C45B 0.041(5) 0.041(4) 0.043(5) -0.000(4) -0.007(4) -0.003(4)
C32A 0.063(6) 0.058(6) 0.038(5) 0.027(5) 0.013(4) 0.003(4)
C37B 0.036(4) 0.025(4) 0.075(6) -0.007(3) 0.017(4) -0.003(4)
C35A 0.035(4) 0.026(4) 0.074(6) 0.006(3) 0.016(4) 0.003(4)
C84B 0.030(4) 0.062(6) 0.040(5) 0.016(4) -0.002(3) 0.003(4)
C5 0.056(6) 0.054(6) 0.048(5) -0.003(5) -0.007(4) 0.009(4)
C7 0.051(6) 0.065(7) 0.063(7) 0.009(5) 0.004(5) -0.004(5)
C48B 0.047(5) 0.039(4) 0.044(5) 0.004(4) -0.005(4) 0.005(4)
C29B 0.109(11) 0.111(11) 0.036(5) -0.073(10) 0.034(6) -0.018(6)
C4 0.065(7) 0.077(8) 0.065(7) 0.024(6) -0.010(6) -0.017(6)
C1 0.050(6) 0.064(7) 0.063(7) -0.011(5) 0.006(5) 0.003(5)
C31A 0.110(11) 0.113(11) 0.037(5) 0.076(10) 0.036(7) 0.017(6)
C2 0.054(6) 0.055(6) 0.048(5) 0.000(5) -0.005(4) -0.011(4)
C30A 0.112(13) 0.123(12) 0.074(9) 0.081(11) 0.074(9) 0.051(9)
C31B 0.046(6) 0.130(13) 0.116(12) -0.035(7) 0.046(7) -0.080(11)
C30B 0.110(12) 0.124(12) 0.074(9) -0.084(11) 0.071(9) -0.054(9)
C6 0.065(7) 0.072(8) 0.066(7) -0.022(6) -0.008(6) 0.015(6)
C29A 0.047(7) 0.139(14) 0.133(14) 0.042(8) 0.053(8) 0.093(12)
C3 0.058(8) 0.126(13) 0.109(12) -0.008(8) -0.038(8) -0.033(10)
C8 0.055(7) 0.123(13) 0.101(11) 0.006(8) -0.032(7) 0.030(10)
I3 0.0277(4) 0.0392(6) 0.0711(6) -0.0015(4) 0.0045(3) -0.0022(4)
I4 0.0279(4) 0.0405(6) 0.0708(6) -0.0003(3) 0.0043(3) 0.0010(4)
C9 0.027(3) 0.024(3) 0.027(3) 0.004(3) -0.001(3) -0.001(3)
I3a 0.057(4) 0.093(7) 0.056(3) -0.039(4) 0.019(2) -0.026(3)
I2a 0.036(4) 0.091(9) 0.020(3) -0.019(5) -0.001(2) -0.009(5)
I1a 0.110(10) 0.024(3) 0.047(3) 0.007(5) -0.009(7) 0.004(2)
I4a 0.051(3) 0.079(5) 0.060(3) 0.025(3) 0.016(2) 0.020(3)
I5a 0.045(4) 0.097(9) 0.022(3) 0.021(4) -0.007(2) -0.001(4)
I6a 0.099(10) 0.030(3) 0.039(3) -0.005(6) 0.001(7) -0.006(2)

loop_
_atom_type_symbol
_atom_type_scat_dispersion_real
_atom_type_scat_dispersion_imag
_atom_type_scat_Cromer_Mann_a1
_atom_type_scat_Cromer_Mann_a2
_atom_type_scat_Cromer_Mann_a3
_atom_type_scat_Cromer_Mann_a4
_atom_type_scat_Cromer_Mann_b1
_atom_type_scat_Cromer_Mann_b2
_atom_type_scat_Cromer_Mann_b3
_atom_type_scat_Cromer_Mann_b4
_atom_type_scat_Cromer_Mann_c
_atom_type_scat_source
_atom_type_scat_dispersion_source
C -0.00110 0.00050 2.31000 1.02000 1.58860 0.86500 20.84390 10.20750 0.56870 51.65120 0.215599998832 'International Tables Volume C Table 6.1.1.4 (pp. 500-502)' custom
Cl 0.03830 0.05290 11.46040 7.19640 6.25560 1.64550 0.01040 1.16620 18.51940 47.77840 -9.55739974976 'International Tables Volume C Table 6.1.1.4 (pp. 500-502)' custom
I -2.19280 0.68350 20.14720 18.99490 7.51380 2.27350 4.34700 0.38140 27.76600 66.87760 4.07119989395 'International Tables Volume C Table 6.1.1.4 (pp. 500-502)' custom
H 0.00000 0.00000 0.49300 0.32291 0.14019 0.04081 10.51090 26.12570 3.14236 57.79970 0.0030380000826 'International Tables Volume C Table 6.1.1.4 (pp. 500-502)' custom
N -0.00150 0.00100 12.21260 3.13220 2.01250 1.16630 0.00570 9.89330 28.99750 0.58260 -11.5290002823 'International Tables Volume C Table 6.1.1.4 (pp. 500-502)' custom
Fe 0.15020 0.30580 11.76950 7.35730 3.52220 2.30450 4.76110 0.30720 15.35350 76.88050 1.03690004349 'International Tables Volume C Table 6.1.1.4 (pp. 500-502)' custom

loop_
_geom_angle_atom_site_label_1
_geom_angle_atom_site_label_2
_geom_angle_atom_site_label_3
_geom_angle
_geom_angle_site_symmetry_1
_geom_angle_site_symmetry_3
_geom_angle_publ_flag
I3 I2 I1 177.05(17) . . ?
I4 I5 I6 177.13(14) . . ?
N1B Fe1B N3B 174.6(2) . . ?
N4B Fe1B N3B 90.2(2) . . ?
N4B Fe1B N1B 89.2(2) . . ?
N14B Fe1B N3B 92.2(2) . . ?
N14B Fe1B N1B 93.3(2) . . ?
N14B Fe1B N4B 94.5(2) . . ?
N13B Fe1B N3B 87.2(2) . . ?
N13B Fe1B N1B 87.4(2) . . ?
N13B Fe1B N4B 87.7(2) . . ?
N13B Fe1B N14B 177.8(3) . . ?
N2B Fe1B N3B 89.9(2) . . ?
N2B Fe1B N1B 90.1(2) . . ?
N2B Fe1B N4B 173.1(2) . . ?
N2B Fe1B N14B 92.4(2) . . ?
N2B Fe1B N13B 85.5(2) . . ?
N6A Fe1A N3A 92.3(2) . . ?
N5A Fe1A N3A 87.2(2) . . ?
N5A Fe1A N6A 177.8(3) . . ?
N1A Fe1A N3A 174.5(2) . . ?
N1A Fe1A N6A 93.2(2) . . ?
N1A Fe1A N5A 87.3(2) . . ?
N4A Fe1A N3A 90.1(2) . . ?
N4A Fe1A N6A 94.5(2) . . ?
N4A Fe1A N5A 87.6(2) . . ?
N4A Fe1A N1A 89.2(2) . . ?
N2A Fe1A N3A 90.1(2) . . ?
N2A Fe1A N6A 92.5(2) . . ?
N2A Fe1A N5A 85.4(2) . . ?
N2A Fe1A N1A 90.0(2) . . ?
N2A Fe1A N4A 173.0(2) . . ?
N7A Fe2A N11A 174.9(2) . . ?
N6A Fe2A N11A 93.7(2) . . ?
N6A Fe2A N7A 91.3(2) . . ?
N9A Fe2A N11A 89.4(2) . . ?
N9A Fe2A N7A 89.9(2) . . ?
N9A Fe2A N6A 93.8(3) . . ?
N13A Fe2A N11A 89.9(2) . . ?
N13A Fe2A N7A 90.3(2) . . ?
N13A Fe2A N6A 92.0(2) . . ?
N13A Fe2A N9A 174.2(2) . . ?
N15A Fe2A N11A 88.0(2) . . ?
N15A Fe2A N7A 87.0(2) . . ?
N15A Fe2A N6A 178.2(2) . . ?
N15A Fe2A N9A 86.9(2) . . ?
N15A Fe2A N13A 87.3(2) . . ?
N5B Fe2B N9B 175.0(2) . . ?
N11B Fe2B N9B 89.8(2) . . ?
N11B Fe2B N5B 90.3(2) . . ?
N7B Fe2B N9B 89.4(2) . . ?
N7B Fe2B N5B 90.0(2) . . ?
N7B Fe2B N11B 174.2(2) . . ?
N14B Fe2B N9B 93.6(2) . . ?
N14B Fe2B N5B 91.4(2) . . ?
N14B Fe2B N11B 92.0(2) . . ?
N14B Fe2B N7B 93.7(2) . . ?
N15B Fe2B N9B 88.0(2) . . ?
N15B Fe2B N5B 87.0(2) . . ?
N15B Fe2B N11B 87.3(2) . . ?
N15B Fe2B N7B 87.0(2) . . ?
N15B Fe2B N14B 178.3(2) . . ?
C11B N3B Fe1B 127.5(5) . . ?
C14B N3B Fe1B 127.4(4) . . ?
C14B N3B C11B 105.0(5) . . ?
C12A N3A Fe1A 127.3(5) . . ?
C15A N3A Fe1A 127.3(4) . . ?
C15A N3A C12A 105.3(5) . . ?
C73A N11A Fe2A 125.3(5) . . ?
C66A N11A Fe2A 126.1(5) . . ?
C66A N11A C73A 108.4(5) . . ?
C73B N9B Fe2B 125.2(5) . . ?
C9 N9B Fe2B 125.7(5) . . ?
C9 N9B C73B 108.9(6) . . ?
C1B N1B Fe1B 127.2(5) . . ?
C4B N1B Fe1B 126.7(4) . . ?
C4B N1B C1B 105.9(5) . . ?
C57B N5B Fe2B 125.1(4) . . ?
C50B N5B Fe2B 125.5(5) . . ?
C50B N5B C57B 109.1(5) . . ?
C50A N7A Fe2A 125.5(5) . . ?
C57A N7A Fe2A 125.2(4) . . ?
C57A N7A C50A 108.9(5) . . ?
Fe2A N6A Fe1A 179.2(4) . . ?
C45A N5A Fe1A 124.2(5) . . ?
C49A N5A Fe1A 119.1(5) . . ?
C49A N5A C45A 116.5(7) . . ?
C19B N4B Fe1B 127.3(4) . . ?
C16B N4B Fe1B 126.7(4) . . ?
C16B N4B C19B 105.8(5) . . ?
C2A N1A Fe1A 126.9(5) . . ?
C5A N1A Fe1A 127.0(4) . . ?
C5A N1A C2A 105.9(5) . . ?
C74B N10B C73B 123.2(6) . . ?
C58A N9A Fe2A 126.1(5) . . ?
C65A N9A Fe2A 126.3(5) . . ?
C65A N9A C58A 107.6(6) . . ?
C74A N12A C73A 123.1(6) . . ?
C74B N11B Fe2B 126.1(4) . . ?
C81B N11B Fe2B 125.8(5) . . ?
C81B N11B C74B 107.9(6) . . ?
C65A N10A C66A 121.8(6) . . ?
C81A N14A C50A 121.6(6) . . ?
C65B N7B Fe2B 126.8(5) . . ?
C58B N7B Fe2B 126.0(4) . . ?
C58B N7B C65B 107.2(6) . . ?
C58B N6B C57B 123.0(6) . . ?
C81A N13A Fe2A 125.8(5) . . ?
C74A N13A Fe2A 126.1(5) . . ?
C74A N13A C81A 107.9(6) . . ?
Fe2B N14B Fe1B 179.3(4) . . ?
C9 N8B C65B 122.1(6) . . ?
C49B N13B Fe1B 124.0(5) . . ?
C45B N13B Fe1B 118.8(5) . . ?
C45B N13B C49B 117.0(7) . . ?
C86B N15B Fe2B 121.5(5) . . ?
C82B N15B Fe2B 121.4(5) . . ?
C82B N15B C86B 117.1(6) . . ?
C20A N4A Fe1A 127.4(4) . . ?
C17A N4A Fe1A 126.8(4) . . ?
C17A N4A C20A 105.6(5) . . ?
C6B N2B Fe1B 127.3(5) . . ?
C9B N2B Fe1B 126.6(5) . . ?
C9B N2B C6B 106.1(6) . . ?
C7A N2A Fe1A 127.5(5) . . ?
C10A N2A Fe1A 126.3(5) . . ?
C10A N2A C7A 106.1(6) . . ?
C81B N12B C50B 121.8(6) . . ?
C86A N15A Fe2A 120.9(5) . . ?
C82A N15A Fe2A 121.6(5) . . ?
C82A N15A C86A 117.5(6) . . ?
C58A N8A C57A 123.1(6) . . ?
N6B C57B N5B 127.6(6) . . ?
C56B C57B N5B 108.2(6) . . ?
C56B C57B N6B 124.1(6) . . ?
C79B C80B C81B 131.5(7) . . ?
C75B C80B C81B 106.3(6) . . ?
C75B C80B C79B 122.0(7) . . ?
C22B C21B C20B 119.7(6) . . ?
C26B C21B C20B 121.4(6) . . ?
C26B C21B C22B 118.9(6) . . ?
N14A C50A N7A 128.5(6) . . ?
C51A C50A N7A 109.0(6) . . ?
C51A C50A N14A 122.4(6) . . ?
C1A C20A N4A 126.0(6) . . ?
C19A C20A N4A 110.0(6) . . ?
C19A C20A C1A 123.9(6) . . ?
C14B C13B C12B 108.1(6) . . ?
C51B C56B C57B 107.3(6) . . ?
C55B C56B C57B 130.9(7) . . ?
C55B C56B C51B 121.8(6) . . ?
N12A C73A N11A 127.2(6) . . ?
C72A C73A N11A 108.5(6) . . ?
C72A C73A N12A 124.2(6) . . ?
N10B C73B N9B 127.5(6) . . ?
C72B C73B N9B 108.5(6) . . ?
C72B C73B N10B 123.9(6) . . ?
C51A C56A C57A 107.3(6) . . ?
C55A C56A C57A 131.0(7) . . ?
C55A C56A C51A 121.7(6) . . ?
C19B C20B C21B 118.0(6) . . ?
C1B C20B C21B 118.7(6) . . ?
C1B C20B C19B 123.2(6) . . ?
N8A C57A N7A 127.6(6) . . ?
C56A C57A N7A 108.3(6) . . ?
C56A C57A N8A 124.0(6) . . ?
C20B C19B N4B 126.4(6) . . ?
C18B C19B N4B 109.8(6) . . ?
C18B C19B C20B 123.8(6) . . ?
C2A C1A C20A 123.1(6) . . ?
C21A C1A C20A 117.8(6) . . ?
C21A C1A C2A 119.0(6) . . ?
N12B C50B N5B 128.6(6) . . ?
C51B C50B N5B 108.9(6) . . ?
C51B C50B N12B 122.4(6) . . ?
C56A C51A C50A 106.4(6) . . ?
C52A C51A C50A 132.2(7) . . ?
C52A C51A C56A 121.3(6) . . ?
N13A C81A N14A 128.2(6) . . ?
C80A C81A N14A 122.6(6) . . ?
C80A C81A N13A 109.1(6) . . ?
C50B C51B C56B 106.4(6) . . ?
C52B C51B C56B 121.4(7) . . ?
C52B C51B C50B 132.2(7) . . ?
C15B C39B C44B 121.6(6) . . ?
C40B C39B C44B 118.7(6) . . ?
C40B C39B C15B 119.6(6) . . ?
C12B C11B N3B 110.6(6) . . ?
C10B C11B N3B 125.3(6) . . ?
C10B C11B C12B 123.8(6) . . ?
C11A C12A N3A 125.4(6) . . ?
C13A C12A N3A 110.7(6) . . ?
C13A C12A C11A 123.7(6) . . ?
C60B C59B C58B 131.7(6) . . ?
C64B C59B C58B 106.5(6) . . ?
C64B C59B C60B 121.7(6) . . ?
N8B C65B N7B 127.5(6) . . ?
C64B C65B N7B 110.8(6) . . ?
C64B C65B N8B 121.7(6) . . ?
C11B C12B C13B 106.3(6) . . ?
C1A C2A N1A 126.1(6) . . ?
C3A C2A N1A 109.6(6) . . ?
C3A C2A C1A 124.1(6) . . ?
N11B C74B N10B 127.0(6) . . ?
C75B C74B N10B 123.6(6) . . ?
C75B C74B N11B 109.4(6) . . ?
C26A C21A C1A 119.6(6) . . ?
C22A C21A C1A 121.4(6) . . ?
C22A C21A C26A 119.0(6) . . ?
C13B C14B N3B 110.0(6) . . ?
C15B C14B N3B 125.6(6) . . ?
C15B C14B C13B 124.4(6) . . ?
C5B C6B N2B 125.7(6) . . ?
C7B C6B N2B 109.8(6) . . ?
C7B C6B C5B 124.5(6) . . ?
N6B C58B N7B 127.1(6) . . ?
C59B C58B N7B 109.5(6) . . ?
C59B C58B N6B 123.4(6) . . ?
C61A C60A C59A 116.5(7) . . ?
C58A C59A C60A 131.4(6) . . ?
C64A C59A C60A 121.8(6) . . ?
C64A C59A C58A 106.8(6) . . ?
C71A C72A C73A 131.1(7) . . ?
C67A C72A C73A 107.5(7) . . ?
C67A C72A C71A 121.3(7) . . ?
N13A C74A N12A 127.2(6) . . ?
C75A C74A N12A 123.2(6) . . ?
C75A C74A N13A 109.6(6) . . ?
C14A C15A N3A 109.6(6) . . ?
C16A C15A N3A 126.1(6) . . ?
C16A C15A C14A 124.3(6) . . ?
N12B C81B N11B 128.0(6) . . ?
C80B C81B N11B 109.3(6) . . ?
C80B C81B N12B 122.6(6) . . ?
C17A C18A C19A 106.9(6) . . ?
N10A C66A N11A 128.1(6) . . ?
C67A C66A N11A 108.4(6) . . ?
C67A C66A N10A 123.5(6) . . ?
C62B C63B C64B 117.3(7) . . ?
C20B C1B N1B 125.6(6) . . ?
C2B C1B N1B 109.7(6) . . ?
C2B C1B C20B 124.5(6) . . ?
C18A C19A C20A 107.6(6) . . ?
C54A C55A C56A 116.3(7) . . ?
C18A C17A N4A 109.9(6) . . ?
C16A C17A N4A 126.1(6) . . ?
C16A C17A C18A 124.0(6) . . ?
C17B C18B C19B 107.2(6) . . ?
C16B C17B C18B 107.6(6) . . ?
C41B C42B C43B 119.9(7) . . ?
C4B C5B C6B 123.6(6) . . ?
C27B C5B C6B 119.6(6) . . ?
C27B C5B C4B 116.7(6) . . ?
C13A C14A C15A 108.0(6) . . ?
C78B C79B C80B 116.7(7) . . ?
C75A C80A C81A 106.8(6) . . ?
C79A C80A C81A 131.6(6) . . ?
C79A C80A C75A 121.5(7) . . ?
C6A C7A N2A 125.7(6) . . ?
C8A C7A N2A 110.2(6) . . ?
C8A C7A C6A 124.0(7) . . ?
C67B C72B C73B 107.2(6) . . ?
C71B C72B C73B 131.2(7) . . ?
C71B C72B C67B 121.5(7) . . ?
C23B C22B C21B 121.1(7) . . ?
C61B C60B C59B 116.4(7) . . ?
C40A C39A C16A 121.3(6) . . ?
C44A C39A C16A 120.0(6) . . ?
C44A C39A C40A 118.6(6) . . ?
C4A C5A N1A 110.1(6) . . ?
C6A C5A N1A 126.1(6) . . ?
C6A C5A C4A 123.8(6) . . ?
C17B C16B N4B 109.6(6) . . ?
C15B C16B N4B 125.9(6) . . ?
C15B C16B C17B 124.5(6) . . ?
N8A C58A N9A 126.9(6) . . ?
C59A C58A N9A 109.2(6) . . ?
C59A C58A N8A 123.9(6) . . ?
C62B C61B C60B 122.6(7) . . ?
C22A C23A C24A 120.7(7) . . ?
C3A C4A C5A 106.7(6) . . ?
N10A C65A N9A 128.1(6) . . ?
C64A C65A N9A 110.4(6) . . ?
C64A C65A N10A 121.5(6) . . ?
C10A C11A C12A 122.8(6) . . ?
C33A C11A C12A 118.4(6) . . ?
C33A C11A C10A 118.7(6) . . ?
C62A C61A C60A 122.3(7) . . ?
C2B C3B C4B 106.7(6) . . ?
C33B C10B C11B 118.4(6) . . ?
C9B C10B C11B 122.6(6) . . ?
C9B C10B C33B 118.8(6) . . ?
C34B C33B C10B 119.4(7) . . ?
C38B C33B C10B 121.0(7) . . ?
C38B C33B C34B 119.5(7) . . ?
C53B C52B C51B 116.8(7) . . ?
C41A C42A C43A 120.1(7) . . ?
C65B C64B C59B 105.9(6) . . ?
C63B C64B C59B 121.4(7) . . ?
C63B C64B C65B 132.7(7) . . ?
C65A C64A C59A 106.0(6) . . ?
C63A C64A C59A 121.3(7) . . ?
C63A C64A C65A 132.7(7) . . ?
C5B C4B N1B 126.3(6) . . ?
C3B C4B N1B 109.8(6) . . ?
C3B C4B C5B 123.8(6) . . ?
C10B C9B N2B 127.2(6) . . ?
C8B C9B N2B 109.4(6) . . ?
C8B C9B C10B 123.3(6) . . ?
C5A C6A C7A 123.4(6) . . ?
C27A C6A C7A 119.9(6) . . ?
C27A C6A C5A 116.7(6) . . ?
C54B C55B C56B 116.1(7) . . ?
C68B C67B C72B 122.0(7) . . ?
C9 C67B C72B 107.2(6) . . ?
C9 C67B C68B 130.8(7) . . ?
C9A C8A C7A 107.3(7) . . ?
C74B C75B C80B 107.1(6) . . ?
C76B C75B C80B 120.8(6) . . ?
C76B C75B C74B 132.1(7) . . ?
C44B C43B C42B 119.7(7) . . ?
C3B C2B C1B 108.0(6) . . ?
C70A C71A C72A 117.2(7) . . ?
C54B C53B C52B 121.5(7) . . ?
C43B C44B C39B 121.1(7) . . ?
C25A C24A C23A 119.5(7) . . ?
C77B C76B C75B 117.7(7) . . ?
C17A C16A C15A 123.5(6) . . ?
C39A C16A C15A 118.3(6) . . ?
C39A C16A C17A 118.1(6) . . ?
C37A C38A C33A 119.7(8) . . ?
C62A C63A C64A 117.5(7) . . ?
C24B C23B C22B 119.4(7) . . ?
C11A C10A N2A 127.2(6) . . ?
C9A C10A N2A 109.0(6) . . ?
C9A C10A C11A 123.6(6) . . ?
C14B C15B C39B 118.2(6) . . ?
C16B C15B C39B 117.8(6) . . ?
C16B C15B C14B 123.9(6) . . ?
C25A C26A C21A 120.9(7) . . ?
C4A C3A C2A 107.7(6) . . ?
C52A C53A C54A 121.5(7) . . ?
C80A C75A C74A 106.6(6) . . ?
C76A C75A C74A 132.2(7) . . ?
C76A C75A C80A 121.2(7) . . ?
C70B C71B C72B 116.8(7) . . ?
C53A C54A C55A 122.0(7) . . ?
C41B C40B C39B 120.4(7) . . ?
C66A C67A C72A 107.1(6) . . ?
C68A C67A C72A 122.1(7) . . ?
C68A C67A C66A 130.7(7) . . ?
C38A C33A C11A 119.0(7) . . ?
C34A C33A C11A 121.5(7) . . ?
C34A C33A C38A 119.5(7) . . ?
C10A C9A C8A 107.3(6) . . ?
C41A C40A C39A 121.0(7) . . ?
C63A C62A C61A 120.6(7) . . ?
C78A C79A C80A 117.1(7) . . ?
C28A C27A C6A 119.4(8) . . ?
C32A C27A C6A 118.8(8) . . ?
C32A C27A C28A 121.9(9) . . ?
C32B C27B C5B 119.5(8) . . ?
C28B C27B C5B 119.3(8) . . ?
C28B C27B C32B 121.2(9) . . ?
C8B C7B C6B 107.7(6) . . ?
C61B C62B C63B 120.7(7) . . ?
C24B C25B C26B 120.6(7) . . ?
C23A C22A C21A 120.3(7) . . ?
C77A C76A C75A 117.8(7) . . ?
C44A C43A C42A 120.0(7) . . ?
C25B C26B C21B 120.5(7) . . ?
C43A C44A C39A 120.5(7) . . ?
C40A C41A C42A 119.7(7) . . ?
C14A C13A C12A 106.4(6) . . ?
C25B C24B C23B 119.4(7) . . ?
C35A C34A C33A 120.1(8) . . ?
C35B C34B C33B 120.2(9) . . ?
C53A C52A C51A 117.1(7) . . ?
C69A C68A C67A 116.7(7) . . ?
C7B C8B C9B 106.9(6) . . ?
C68B C69B C70B 121.5(7) . . ?
C85A C86A N15A 123.4(7) . . ?
C85B C86B N15B 122.5(7) . . ?
C83B C82B N15B 123.9(7) . . ?
C37B C38B C33B 119.9(8) . . ?
C70A C69A C68A 121.1(7) . . ?
C69B C70B C71B 121.9(8) . . ?
C26A C25A C24A 119.5(7) . . ?
C84A C85A C86A 118.5(7) . . ?
C35A C36A C37A 119.9(8) . . ?
C77B C78B C79B 121.0(7) . . ?
C36B C35B C34B 120.0(9) . . ?
C69B C68B C67B 116.4(7) . . ?
C77A C78A C79A 121.0(7) . . ?
C53B C54B C55B 122.4(7) . . ?
C83A C82A N15A 122.6(7) . . ?
C78B C77B C76B 121.7(7) . . ?
C40B C41B C42B 120.2(7) . . ?
C84A C83A C82A 118.5(8) . . ?
C84B C83B C82B 118.4(7) . . ?
C46A C45A N5A 123.7(8) . . ?
C69A C70A C71A 121.5(7) . . ?
C78A C77A C76A 121.4(7) . . ?
C47A C46A C45A 117.7(8) . . ?
C84B C85B C86B 118.6(8) . . ?
C48A C49A N5A 122.6(8) . . ?
C48B C49B N13B 123.5(8) . . ?
C31B C32B C27B 116.4(13) . . ?
C29B C28B C27B 120.3(12) . . ?
C83A C84A C85A 119.5(7) . . ?
C48A C47A C46A 121.1(9) . . ?
C37B C36B C35B 120.3(8) . . ?
C48B C47B C46B 121.5(9) . . ?
C36A C37A C38A 120.8(9) . . ?
C45B C46B C47B 118.1(9) . . ?
C29A C28A C27A 116.5(13) . . ?
C47A C48A C49A 118.3(9) . . ?
C46B C45B N13B 122.6(8) . . ?
C31A C32A C27A 119.5(12) . . ?
C36B C37B C38B 120.0(9) . . ?
C36A C35A C34A 120.0(8) . . ?
C85B C84B C83B 119.5(8) . . ?
Cl14 C5 Cl13 109.8(6) . . ?
Cl15 C5 Cl13 113.1(6) . . ?
Cl15 C5 Cl14 113.5(7) . . ?
Cl21 C7 Cl20 109.7(6) . . ?
Cl19 C7 Cl20 110.5(7) . . ?
Cl19 C7 Cl21 112.4(7) . . ?
C47B C48B C49B 117.3(8) . . ?
C30B C29B C28B 119.8(14) . . ?
Cl12 C4 Cl11 111.4(8) . . ?
Cl10 C4 Cl11 113.4(8) . . ?
Cl10 C4 Cl12 110.2(7) . . ?
Cl2 C1 Cl3 109.5(6) . . ?
Cl1 C1 Cl3 110.5(7) . . ?
Cl1 C1 Cl2 112.6(7) . . ?
C30A C31A C32A 120.8(14) . . ?
Cl6 C2 Cl5 109.7(6) . . ?
Cl4 C2 Cl5 112.5(6) . . ?
Cl4 C2 Cl6 113.7(7) . . ?
C29A C30A C31A 120.2(10) . . ?
C30B C31B C32B 121.9(14) . . ?
C31B C30B C29B 120.3(10) . . ?
Cl17 C6 Cl18 111.2(7) . . ?
Cl16 C6 Cl18 113.0(8) . . ?
Cl16 C6 Cl17 110.2(7) . . ?
C30A C29A C28A 121.0(14) . . ?
Cl7 C3 Cl8 114.3(9) . . ?
Cl9 C3 Cl8 108.8(10) . . ?
Cl9 C3 Cl7 109.1(10) . . ?
Cl24 C8 Cl23 114.4(9) . . ?
Cl22 C8 Cl23 109.1(10) . . ?
Cl22 C8 Cl24 109.6(10) . . ?
N8B C9 N9B 128.4(6) . . ?
C67B C9 N9B 108.1(6) . . ?
C67B C9 N8B 123.5(6) . . ?
I1a I2a I3a 173.0(7) . . ?
I6a I5a I4a 172.7(6) . . ?

loop_
_geom_bond_atom_site_label_1
_geom_bond_atom_site_label_2
_geom_bond_distance
_geom_bond_site_symmetry_2
_geom_bond_publ_flag
I2 I1 2.915(5) . ?
I2 I3 2.884(4) . ?
I5 I6 2.916(4) . ?
I5 I4 2.883(3) . ?
Fe1B N3B 1.989(6) . ?
Fe1B N1B 2.001(6) . ?
Fe1B N4B 2.005(5) . ?
Fe1B N14B 1.629(5) . ?
Fe1B N13B 2.123(6) . ?
Fe1B N2B 1.999(6) . ?
Fe1A N3A 1.993(6) . ?
Fe1A N6A 1.632(5) . ?
Fe1A N5A 2.120(6) . ?
Fe1A N1A 2.000(6) . ?
Fe1A N4A 2.004(6) . ?
Fe1A N2A 2.001(6) . ?
Fe2A N11A 1.950(6) . ?
Fe2A N7A 1.943(6) . ?
Fe2A N6A 1.665(5) . ?
Fe2A N9A 1.939(6) . ?
Fe2A N13A 1.938(6) . ?
Fe2A N15A 2.127(6) . ?
Fe2B N9B 1.956(6) . ?
Fe2B N5B 1.943(6) . ?
Fe2B N11B 1.942(6) . ?
Fe2B N7B 1.936(6) . ?
Fe2B N14B 1.667(5) . ?
Fe2B N15B 2.124(6) . ?
Cl18 C6 1.753(12) . ?
Cl11 C4 1.753(12) . ?
Cl13 C5 1.737(11) . ?
Cl5 C2 1.744(11) . ?
Cl3 C1 1.749(12) . ?
Cl20 C7 1.746(12) . ?
Cl23 C8 1.687(18) . ?
Cl8 C3 1.692(18) . ?
Cl6 C2 1.794(12) . ?
Cl12 C4 1.684(15) . ?
Cl21 C7 1.733(12) . ?
Cl14 C5 1.796(12) . ?
Cl17 C6 1.687(15) . ?
Cl2 C1 1.729(12) . ?
Cl10 C4 1.707(13) . ?
Cl1 C1 1.697(13) . ?
Cl19 C7 1.698(13) . ?
Cl4 C2 1.702(11) . ?
Cl24 C8 1.739(16) . ?
Cl16 C6 1.710(13) . ?
Cl15 C5 1.697(11) . ?
Cl7 C3 1.742(16) . ?
N3B C11B 1.384(8) . ?
N3B C14B 1.392(9) . ?
N3A C12A 1.384(8) . ?
N3A C15A 1.383(9) . ?
N11A C73A 1.392(9) . ?
N11A C66A 1.372(9) . ?
Cl22 C8 1.74(2) . ?
N9B C73B 1.386(9) . ?
N9B C9 1.374(9) . ?
N1B C1B 1.384(9) . ?
N1B C4B 1.370(9) . ?
N5B C57B 1.390(9) . ?
N5B C50B 1.372(8) . ?
N7A C50A 1.375(9) . ?
N7A C57A 1.390(9) . ?
N5A C45A 1.307(10) . ?
N5A C49A 1.379(10) . ?
N4B C19B 1.371(8) . ?
N4B C16B 1.392(8) . ?
N1A C2A 1.380(9) . ?
N1A C5A 1.372(8) . ?
N10B C73B 1.318(9) . ?
N10B C74B 1.324(9) . ?
N9A C58A 1.387(8) . ?
N9A C65A 1.360(8) . ?
N12A C73A 1.322(9) . ?
N12A C74A 1.322(9) . ?
N11B C74B 1.385(9) . ?
N11B C81B 1.368(8) . ?
N10A C66A 1.306(9) . ?
N10A C65A 1.335(9) . ?
N14A C50A 1.317(9) . ?
N14A C81A 1.331(9) . ?
N7B C65B 1.361(8) . ?
N7B C58B 1.386(8) . ?
N6B C57B 1.307(9) . ?
N6B C58B 1.326(9) . ?
N13A C81A 1.370(8) . ?
N13A C74A 1.386(9) . ?
N8B C65B 1.339(9) . ?
N8B C9 1.301(9) . ?
N13B C49B 1.309(10) . ?
N13B C45B 1.374(10) . ?
Cl9 C3 1.75(2) . ?
N15B C86B 1.346(10) . ?
N15B C82B 1.341(9) . ?
N4A C20A 1.370(8) . ?
N4A C17A 1.388(8) . ?
N2B C6B 1.382(9) . ?
N2B C9B 1.372(8) . ?
N2A C7A 1.377(9) . ?
N2A C10A 1.376(8) . ?
N12B C50B 1.316(9) . ?
N12B C81B 1.335(9) . ?
N15A C86A 1.341(9) . ?
N15A C82A 1.346(10) . ?
N8A C57A 1.310(9) . ?
N8A C58A 1.322(9) . ?
C57B C56B 1.455(9) . ?
C80B C81B 1.463(9) . ?
C80B C79B 1.381(10) . ?
C80B C75B 1.392(10) . ?
C21B C20B 1.501(9) . ?
C21B C22B 1.391(9) . ?
C21B C26B 1.387(9) . ?
C50A C51A 1.462(9) . ?
C20A C1A 1.395(9) . ?
C20A C19A 1.436(10) . ?
C13B C12B 1.357(10) . ?
C13B C14B 1.421(9) . ?
C56B C51B 1.403(10) . ?
C56B C55B 1.406(10) . ?
C73A C72A 1.449(9) . ?
C73B C72B 1.454(9) . ?
C56A C57A 1.456(9) . ?
C56A C51A 1.404(10) . ?
C56A C55A 1.403(10) . ?
C20B C19B 1.391(9) . ?
C20B C1B 1.393(10) . ?
C19B C18B 1.445(10) . ?
C1A C2A 1.386(9) . ?
C1A C21A 1.504(9) . ?
C50B C51B 1.463(9) . ?
C51A C52A 1.380(10) . ?
C81A C80A 1.464(9) . ?
C51B C52B 1.387(10) . ?
C39B C44B 1.395(10) . ?
C39B C15B 1.502(9) . ?
C39B C40B 1.404(10) . ?
C11B C12B 1.436(10) . ?
C11B C10B 1.409(10) . ?
C12A C11A 1.408(10) . ?
C12A C13A 1.430(10) . ?
C59B C58B 1.449(9) . ?
C59B C60B 1.394(10) . ?
C59B C64B 1.402(10) . ?
C65B C64B 1.446(10) . ?
C2A C3A 1.439(9) . ?
C74B C75B 1.441(9) . ?
C21A C26A 1.398(9) . ?
C21A C22A 1.383(9) . ?
C14B C15B 1.392(9) . ?
C6B C5B 1.383(10) . ?
C6B C7B 1.422(10) . ?
C60A C59A 1.393(10) . ?
C60A C61A 1.380(10) . ?
C59A C58A 1.448(9) . ?
C59A C64A 1.399(9) . ?
C72A C71A 1.392(10) . ?
C72A C67A 1.373(11) . ?
C74A C75A 1.448(9) . ?
C15A C14A 1.432(9) . ?
C15A C16A 1.390(9) . ?
C18A C19A 1.347(10) . ?
C18A C17A 1.434(9) . ?
C66A C67A 1.468(10) . ?
C63B C64B 1.393(10) . ?
C63B C62B 1.391(11) . ?
C1B C2B 1.427(9) . ?
C55A C54A 1.386(10) . ?
C17A C16A 1.389(9) . ?
C18B C17B 1.344(9) . ?
C17B C16B 1.433(9) . ?
C42B C43B 1.400(11) . ?
C42B C41B 1.389(12) . ?
C5B C4B 1.398(10) . ?
C5B C27B 1.489(10) . ?
C14A C13A 1.353(10) . ?
C79B C78B 1.414(11) . ?
C80A C75A 1.390(10) . ?
C80A C79A 1.383(10) . ?
C7A C6A 1.387(10) . ?
C7A C8A 1.421(10) . ?
C72B C67B 1.379(10) . ?
C72B C71B 1.393(10) . ?
C22B C23B 1.383(10) . ?
C60B C61B 1.383(10) . ?
C39A C16A 1.501(9) . ?
C39A C40A 1.399(10) . ?
C39A C44A 1.402(10) . ?
C5A C4A 1.446(9) . ?
C5A C6A 1.405(9) . ?
C16B C15B 1.386(9) . ?
C61B C62B 1.406(11) . ?
C23A C24A 1.383(11) . ?
C23A C22A 1.380(10) . ?
C4A C3A 1.344(10) . ?
C65A C64A 1.450(10) . ?
C11A C10A 1.389(10) . ?
C11A C33A 1.493(10) . ?
C61A C62A 1.414(11) . ?
C3B C4B 1.449(9) . ?
C3B C2B 1.341(10) . ?
C10B C33B 1.499(9) . ?
C10B C9B 1.388(10) . ?
C33B C34B 1.388(11) . ?
C33B C38B 1.381(11) . ?
C52B C53B 1.401(11) . ?
C42A C43A 1.387(12) . ?
C42A C41A 1.399(11) . ?
C64A C63A 1.394(10) . ?
C9B C8B 1.445(10) . ?
C6A C27A 1.486(10) . ?
C55B C54B 1.385(10) . ?
C67B C68B 1.396(10) . ?
C67B C9 1.469(10) . ?
C8A C9A 1.349(10) . ?
C75B C76B 1.397(10) . ?
C43B C44B 1.387(10) . ?
C71A C70A 1.383(11) . ?
C53B C54B 1.392(11) . ?
C24A C25A 1.398(11) . ?
C76B C77B 1.377(11) . ?
C38A C33A 1.393(11) . ?
C38A C37A 1.389(12) . ?
C63A C62A 1.384(11) . ?
C23B C24B 1.399(11) . ?
C10A C9A 1.446(10) . ?
C26A C25A 1.377(10) . ?
C53A C54A 1.393(12) . ?
C53A C52A 1.398(11) . ?
C75A C76A 1.394(10) . ?
C71B C70B 1.387(11) . ?
C40B C41B 1.393(10) . ?
C67A C68A 1.394(10) . ?
C33A C34A 1.380(11) . ?
C40A C41A 1.384(10) . ?
C79A C78A 1.405(11) . ?
C27A C28A 1.398(13) . ?
C27A C32A 1.382(14) . ?
C27B C32B 1.404(14) . ?
C27B C28B 1.379(14) . ?
C7B C8B 1.349(10) . ?
C25B C26B 1.379(10) . ?
C25B C24B 1.386(11) . ?
C76A C77A 1.374(11) . ?
C43A C44A 1.391(10) . ?
C34A C35A 1.396(11) . ?
C34B C35B 1.385(11) . ?
C68A C69A 1.393(11) . ?
C69B C70B 1.385(12) . ?
C69B C68B 1.395(11) . ?
C86A C85A 1.387(10) . ?
C86B C85B 1.387(11) . ?
C82B C83B 1.380(10) . ?
C38B C37B 1.395(11) . ?
C69A C70A 1.394(12) . ?
C85A C84A 1.366(12) . ?
C36A C37A 1.367(14) . ?
C36A C35A 1.380(15) . ?
C78B C77B 1.389(12) . ?
C35B C36B 1.377(15) . ?
C78A C77A 1.393(12) . ?
C82A C83A 1.389(11) . ?
C83A C84A 1.388(11) . ?
C83B C84B 1.361(12) . ?
C45A C46A 1.384(12) . ?
C46A C47A 1.371(13) . ?
C85B C84B 1.389(11) . ?
C49A C48A 1.374(12) . ?
C49B C48B 1.384(12) . ?
C32B C31B 1.409(16) . ?
C28B C29B 1.418(14) . ?
C47A C48A 1.331(13) . ?
C36B C37B 1.374(15) . ?
C47B C46B 1.329(13) . ?
C47B C48B 1.378(13) . ?
C46B C45B 1.377(13) . ?
C28A C29A 1.424(16) . ?
C32A C31A 1.415(14) . ?
C29B C30B 1.33(3) . ?
C31A C30A 1.33(3) . ?
C30A C29A 1.41(3) . ?
C31B C30B 1.40(3) . ?
I3a I2a 3.007(18) . ?
I2a I1a 2.88(2) . ?
I4a I5a 2.997(16) . ?
I5a I6a 2.89(2) . ?

loop_
_geom_torsion_atom_site_label_1
_geom_torsion_atom_site_label_2
_geom_torsion_atom_site_label_3
_geom_torsion_atom_site_label_4
_geom_torsion
_geom_torsion_site_symmetry_1
_geom_torsion_site_symmetry_2
_geom_torsion_site_symmetry_3
_geom_torsion_site_symmetry_4
_geom_torsion_publ_flag
Fe1B N3B C11B C12B -177.6(6) . . . . ?
Fe1B N3B C11B C10B 8.0(7) . . . . ?
Fe1B N3B C14B C13B 177.6(6) . . . . ?
Fe1B N3B C14B C15B -2.6(6) . . . . ?
Fe1B N1B C1B C20B 11.2(6) . . . . ?
Fe1B N1B C1B C2B -174.7(6) . . . . ?
Fe1B N1B C4B C5B -4.8(7) . . . . ?
Fe1B N1B C4B C3B 174.7(6) . . . . ?
Fe1B N4B C19B C20B -5.6(6) . . . . ?
Fe1B N4B C19B C18B 175.6(6) . . . . ?
Fe1B N4B C16B C17B -176.0(6) . . . . ?
Fe1B N4B C16B C15B 3.7(6) . . . . ?
Fe1B N13B C49B C48B -177.3(7) . . . . ?
Fe1B N13B C45B C46B 178.2(7) . . . . ?
Fe1B N2B C6B C5B -1.4(7) . . . . ?
Fe1B N2B C6B C7B -179.6(6) . . . . ?
Fe1B N2B C9B C10B -4.3(7) . . . . ?
Fe1B N2B C9B C8B 178.2(6) . . . . ?
Fe1A N3A C12A C11A 8.1(6) . . . . ?
Fe1A N3A C12A C13A -177.3(6) . . . . ?
Fe1A N3A C15A C14A 177.4(6) . . . . ?
Fe1A N3A C15A C16A -2.3(6) . . . . ?
Fe1A N5A C45A C46A -177.3(7) . . . . ?
Fe1A N5A C49A C48A 177.9(7) . . . . ?
Fe1A N1A C2A C1A 11.2(6) . . . . ?
Fe1A N1A C2A C3A -174.4(6) . . . . ?
Fe1A N1A C5A C4A 174.4(6) . . . . ?
Fe1A N1A C5A C6A -4.9(6) . . . . ?
Fe1A N4A C20A C1A -5.6(6) . . . . ?
Fe1A N4A C20A C19A 175.4(6) . . . . ?
Fe1A N4A C17A C18A -175.6(6) . . . . ?
Fe1A N4A C17A C16A 3.3(6) . . . . ?
Fe1A N2A C7A C6A -1.5(7) . . . . ?
Fe1A N2A C7A C8A -179.2(6) . . . . ?
Fe1A N2A C10A C11A -5.2(7) . . . . ?
Fe1A N2A C10A C9A 178.2(6) . . . . ?
Fe2A N11A C73A N12A -8.7(6) . . . . ?
Fe2A N11A C73A C72A 174.4(6) . . . . ?
Fe2A N11A C66A N10A 4.1(6) . . . . ?
Fe2A N11A C66A C67A -175.0(6) . . . . ?
Fe2A N7A C50A N14A 3.6(6) . . . . ?
Fe2A N7A C50A C51A -173.7(5) . . . . ?
Fe2A N7A C57A N8A -10.3(6) . . . . ?
Fe2A N7A C57A C56A 172.5(5) . . . . ?
Fe2A N9A C58A N8A 1.1(6) . . . . ?
Fe2A N9A C58A C59A 178.9(5) . . . . ?
Fe2A N9A C65A N10A 3.4(6) . . . . ?
Fe2A N9A C65A C64A -178.0(6) . . . . ?
Fe2A N13A C81A N14A -1.6(6) . . . . ?
Fe2A N13A C81A C80A 175.6(5) . . . . ?
Fe2A N13A C74A N12A 6.3(6) . . . . ?
Fe2A N13A C74A C75A -175.4(6) . . . . ?
Fe2A N15A C86A C85A 179.1(6) . . . . ?
Fe2A N15A C82A C83A 179.4(7) . . . . ?
Fe2B N9B C73B N10B -8.3(6) . . . . ?
Fe2B N9B C73B C72B 174.4(6) . . . . ?
Fe2B N9B C9 N8B 4.3(6) . . . . ?
Fe2B N9B C9 C67B -175.2(6) . . . . ?
Fe2B N5B C57B N6B -10.3(6) . . . . ?
Fe2B N5B C57B C56B 172.7(5) . . . . ?
Fe2B N5B C50B N12B 2.8(6) . . . . ?
Fe2B N5B C50B C51B -173.7(5) . . . . ?
Fe2B N11B C74B N10B 6.2(6) . . . . ?
Fe2B N11B C74B C75B -175.6(6) . . . . ?
Fe2B N11B C81B N12B -1.7(6) . . . . ?
Fe2B N11B C81B C80B 175.8(6) . . . . ?
Fe2B N7B C65B N8B 3.4(6) . . . . ?
Fe2B N7B C65B C64B -178.1(6) . . . . ?
Fe2B N7B C58B N6B 1.1(6) . . . . ?
Fe2B N7B C58B C59B 178.9(5) . . . . ?
Fe2B N15B C86B C85B 179.3(7) . . . . ?
Fe2B N15B C82B C83B 179.2(6) . . . . ?
N3B C11B C12B C13B 0.5(7) . . . . ?
N3B C11B C10B C33B 174.3(7) . . . . ?
N3B C11B C10B C9B -0.0(8) . . . . ?
N3B C14B C13B C12B -0.6(6) . . . . ?
N3B C14B C15B C39B -178.3(7) . . . . ?
N3B C14B C15B C16B 4.8(8) . . . . ?
N3A C12A C11A C10A -0.5(8) . . . . ?
N3A C12A C11A C33A 174.6(7) . . . . ?
N3A C12A C13A C14A 0.3(6) . . . . ?
N3A C15A C14A C13A -0.5(6) . . . . ?
N3A C15A C16A C17A 4.0(8) . . . . ?
N3A C15A C16A C39A -178.1(7) . . . . ?
N11A C73A N12A C74A 0.5(9) . . . . ?
N11A C73A C72A C71A 179.3(6) . . . . ?
N11A C73A C72A C67A 1.1(6) . . . . ?
N11A C66A N10A C65A -4.4(9) . . . . ?
N11A C66A C67A C72A 0.8(6) . . . . ?
N11A C66A C67A C68A 179.3(6) . . . . ?
N9B C73B N10B C74B -0.1(9) . . . . ?
N9B C73B C72B C67B 1.2(6) . . . . ?
N9B C73B C72B C71B 179.3(6) . . . . ?
N9B C9 N8B C65B -4.6(9) . . . . ?
N9B C9 C67B C72B 1.0(6) . . . . ?
N9B C9 C67B C68B 179.5(6) . . . . ?
N1B C1B C20B C21B 172.8(7) . . . . ?
N1B C1B C20B C19B -3.0(8) . . . . ?
N1B C1B C2B C3B -0.3(6) . . . . ?
N1B C4B C5B C6B 6.5(8) . . . . ?
N1B C4B C5B C27B -173.4(7) . . . . ?
N1B C4B C3B C2B 0.4(6) . . . . ?
N5B C57B N6B C58B -0.3(8) . . . . ?
N5B C57B C56B C51B 1.6(6) . . . . ?
N5B C57B C56B C55B -179.5(5) . . . . ?
N5B C50B N12B C81B -3.3(9) . . . . ?
N5B C50B C51B C56B 1.1(6) . . . . ?
N5B C50B C51B C52B -179.6(6) . . . . ?
N7A C50A N14A C81A -3.8(8) . . . . ?
N7A C50A C51A C56A 1.5(6) . . . . ?
N7A C50A C51A C52A -179.3(6) . . . . ?
N7A C57A N8A C58A -0.6(8) . . . . ?
N7A C57A C56A C51A 1.6(6) . . . . ?
N7A C57A C56A C55A -179.5(5) . . . . ?
N5A C45A C46A C47A 1.0(11) . . . . ?
N5A C49A C48A C47A -1.5(11) . . . . ?
N4B C19B C20B C21B -175.7(7) . . . . ?
N4B C19B C20B C1B 0.1(8) . . . . ?
N4B C19B C18B C17B 0.4(6) . . . . ?
N4B C16B C17B C18B 0.7(6) . . . . ?
N4B C16B C15B C39B 177.7(7) . . . . ?
N4B C16B C15B C14B -5.4(8) . . . . ?
N1A C2A C1A C20A -2.6(8) . . . . ?
N1A C2A C1A C21A 172.7(7) . . . . ?
N1A C2A C3A C4A -0.5(6) . . . . ?
N1A C5A C4A C3A 0.3(6) . . . . ?
N1A C5A C6A C7A 6.4(8) . . . . ?
N1A C5A C6A C27A -173.5(7) . . . . ?
N10B C73B C72B C67B -176.3(7) . . . . ?
N10B C73B C72B C71B 1.9(9) . . . . ?
N10B C74B N11B C81B -178.9(7) . . . . ?
N10B C74B C75B C80B 178.6(7) . . . . ?
N10B C74B C75B C76B -4.5(10) . . . . ?
N9A C58A N8A C57A 5.5(8) . . . . ?
N9A C58A C59A C60A -177.4(5) . . . . ?
N9A C58A C59A C64A -0.1(6) . . . . ?
N9A C65A N10A C66A 0.4(9) . . . . ?
N9A C65A C64A C59A -2.3(6) . . . . ?
N9A C65A C64A C63A 177.3(6) . . . . ?
N12A C73A C72A C71A 2.3(9) . . . . ?
N12A C73A C72A C67A -175.9(7) . . . . ?
N12A C74A N13A C81A -178.8(7) . . . . ?
N12A C74A C75A C80A 178.5(7) . . . . ?
N12A C74A C75A C76A -4.2(9) . . . . ?
N11B C74B C75B C80B 0.3(6) . . . . ?
N11B C74B C75B C76B 177.3(6) . . . . ?
N11B C81B N12B C50B 2.7(9) . . . . ?
N11B C81B C80B C79B -176.5(6) . . . . ?
N11B C81B C80B C75B -0.7(6) . . . . ?
N10A C66A C67A C72A -178.4(7) . . . . ?
N10A C66A C67A C68A 0.1(9) . . . . ?
N10A C65A C64A C59A 176.5(7) . . . . ?
N10A C65A C64A C63A -3.9(9) . . . . ?
N14A C50A C51A C56A -176.0(7) . . . . ?
N14A C50A C51A C52A 3.2(9) . . . . ?
N14A C81A N13A C74A -176.5(7) . . . . ?
N14A C81A C80A C75A 176.7(7) . . . . ?
N14A C81A C80A C79A 0.8(9) . . . . ?
N7B C65B N8B C9 0.5(9) . . . . ?
N7B C65B C64B C59B -2.2(6) . . . . ?
N7B C65B C64B C63B 177.0(6) . . . . ?
N7B C58B N6B C57B 5.3(9) . . . . ?
N7B C58B C59B C60B -177.2(5) . . . . ?
N7B C58B C59B C64B -0.1(6) . . . . ?
N6B C57B C56B C51B -175.5(7) . . . . ?
N6B C57B C56B C55B 3.4(9) . . . . ?
N6B C58B C59B C60B 0.7(9) . . . . ?
N6B C58B C59B C64B 177.8(7) . . . . ?
N13A C81A C80A C75A -0.7(6) . . . . ?
N13A C81A C80A C79A -176.5(5) . . . . ?
N13A C74A C75A C80A 0.1(6) . . . . ?
N13A C74A C75A C76A 177.5(6) . . . . ?
N8B C65B C64B C59B 176.5(7) . . . . ?
N8B C65B C64B C63B -4.4(9) . . . . ?
N8B C9 C67B C72B -178.5(7) . . . . ?
N8B C9 C67B C68B -0.0(9) . . . . ?
N13B C49B C48B C47B 1.2(11) . . . . ?
N13B C45B C46B C47B -2.5(11) . . . . ?
N15B C86B C85B C84B -0.4(10) . . . . ?
N15B C82B C83B C84B 3.3(10) . . . . ?
N4A C20A C1A C2A -0.4(8) . . . . ?
N4A C20A C1A C21A -175.7(7) . . . . ?
N4A C20A C19A C18A 0.2(6) . . . . ?
N4A C17A C18A C19A 0.3(6) . . . . ?
N4A C17A C16A C15A -4.5(8) . . . . ?
N4A C17A C16A C39A 177.6(7) . . . . ?
N2B C6B C5B C4B -3.2(9) . . . . ?
N2B C6B C5B C27B 176.7(7) . . . . ?
N2B C6B C7B C8B 1.5(7) . . . . ?
N2B C9B C10B C11B -1.8(9) . . . . ?
N2B C9B C10B C33B -176.1(7) . . . . ?
N2B C9B C8B C7B 2.2(6) . . . . ?
N2A C7A C6A C5A -3.0(9) . . . . ?
N2A C7A C6A C27A 176.9(7) . . . . ?
N2A C7A C8A C9A 1.0(7) . . . . ?
N2A C10A C11A C12A -0.9(9) . . . . ?
N2A C10A C11A C33A -176.1(7) . . . . ?
N2A C10A C9A C8A 1.7(6) . . . . ?
N12B C50B C51B C56B -175.6(7) . . . . ?
N12B C50B C51B C52B 3.7(9) . . . . ?
N12B C81B C80B C79B 1.1(9) . . . . ?
N12B C81B C80B C75B 177.0(7) . . . . ?
N15A C86A C85A C84A 3.7(10) . . . . ?
N15A C82A C83A C84A -0.8(10) . . . . ?
N8A C57A C56A C51A -175.8(7) . . . . ?
N8A C57A C56A C55A 3.2(9) . . . . ?
N8A C58A C59A C60A 0.5(9) . . . . ?
N8A C58A C59A C64A 177.8(7) . . . . ?
C57B C56B C51B C50B -1.6(6) . . . . ?
C57B C56B C51B C52B 179.0(6) . . . . ?
C57B C56B C55B C54B 179.8(8) . . . . ?
C80B C79B C78B C77B 0.9(8) . . . . ?
C80B C75B C76B C77B 0.5(8) . . . . ?
C21B C20B C19B C18B 2.9(8) . . . . ?
C21B C20B C1B C2B -0.5(8) . . . . ?
C21B C22B C23B C24B 1.7(9) . . . . ?
C21B C26B C25B C24B 0.6(9) . . . . ?
C50A C51A C56A C57A -1.8(6) . . . . ?
C50A C51A C56A C55A 179.1(5) . . . . ?
C50A C51A C52A C53A -177.6(8) . . . . ?
C20A C1A C2A C3A -176.2(6) . . . . ?
C20A C1A C21A C26A 70.5(7) . . . . ?
C20A C1A C21A C22A -107.9(7) . . . . ?
C20A C19A C18A C17A -0.3(6) . . . . ?
C13B C12B C11B C10B 175.1(6) . . . . ?
C13B C14B C15B C39B 1.5(8) . . . . ?
C13B C14B C15B C16B -175.5(7) . . . . ?
C56B C51B C52B C53B 1.4(8) . . . . ?
C56B C55B C54B C53B 1.5(9) . . . . ?
C73A C72A C71A C70A -179.0(9) . . . . ?
C73A C72A C67A C66A -1.1(6) . . . . ?
C73A C72A C67A C68A -179.8(6) . . . . ?
C73B C72B C67B C68B -179.9(6) . . . . ?
C73B C72B C67B C9 -1.3(6) . . . . ?
C73B C72B C71B C70B -179.3(9) . . . . ?
C56A C51A C52A C53A 1.4(8) . . . . ?
C56A C55A C54A C53A 1.5(8) . . . . ?
C20B C19B C18B C17B -178.4(7) . . . . ?
C20B C1B C2B C3B 173.9(8) . . . . ?
C19B C18B C17B C16B -0.6(6) . . . . ?
C1A C2A C3A C4A 174.0(8) . . . . ?
C1A C21A C26A C25A -178.9(7) . . . . ?
C1A C21A C22A C23A 177.8(7) . . . . ?
C50B C51B C52B C53B -177.8(8) . . . . ?
C51A C52A C53A C54A -1.2(9) . . . . ?
C81A C80A C75A C74A 0.3(6) . . . . ?
C81A C80A C75A C76A -177.4(6) . . . . ?
C81A C80A C79A C78A 175.8(8) . . . . ?
C51B C52B C53B C54B -1.3(9) . . . . ?
C39B C44B C43B C42B 2.5(8) . . . . ?
C39B C15B C16B C17B -2.7(8) . . . . ?
C39B C40B C41B C42B -0.4(8) . . . . ?
C11B C10B C33B C34B -112.5(7) . . . . ?
C11B C10B C33B C38B 66.5(8) . . . . ?
C11B C10B C9B C8B 175.3(7) . . . . ?
C12A C11A C10A C9A 175.3(7) . . . . ?
C12A C11A C33A C38A -112.6(7) . . . . ?
C12A C11A C33A C34A 66.6(8) . . . . ?
C12A C13A C14A C15A 0.1(7) . . . . ?
C59B C60B C61B C62B -1.0(8) . . . . ?
C59B C64B C63B C62B 0.5(8) . . . . ?
C65B C64B C63B C62B -178.6(9) . . . . ?
C2A C3A C4A C5A 0.1(6) . . . . ?
C74B C75B C76B C77B -176.1(9) . . . . ?
C21A C26A C25A C24A 1.6(9) . . . . ?
C21A C22A C23A C24A 0.5(9) . . . . ?
C14B C15B C16B C17B 174.3(7) . . . . ?
C6B C5B C4B C3B -172.8(7) . . . . ?
C6B C5B C27B C32B 69.6(8) . . . . ?
C6B C5B C27B C28B -110.8(8) . . . . ?
C6B C7B C8B C9B -2.2(7) . . . . ?
C60A C59A C64A C65A 179.0(7) . . . . ?
C60A C59A C64A C63A -0.7(8) . . . . ?
C60A C61A C62A C63A 0.9(9) . . . . ?
C59A C64A C63A C62A 0.8(8) . . . . ?
C72A C71A C70A C69A 0.0(9) . . . . ?
C72A C67A C68A C69A -1.5(9) . . . . ?
C74A C75A C80A C79A 176.7(5) . . . . ?
C74A C75A C76A C77A -176.3(9) . . . . ?
C15A C16A C17A C18A 174.2(6) . . . . ?
C15A C16A C39A C40A -93.2(7) . . . . ?
C15A C16A C39A C44A 89.7(7) . . . . ?
C18A C17A C16A C39A -3.7(8) . . . . ?
C66A C67A C68A C69A -179.9(8) . . . . ?
C63B C62B C61B C60B 1.0(9) . . . . ?
C1B C2B C3B C4B -0.0(6) . . . . ?
C55A C54A C53A C52A -0.3(10) . . . . ?
C17A C16A C39A C40A 84.8(7) . . . . ?
C17A C16A C39A C44A -92.2(7) . . . . ?
C18B C17B C16B C15B -179.0(6) . . . . ?
C5B C4B C3B C2B 179.9(8) . . . . ?
C5B C27B C32B C31B 177.0(8) . . . . ?
C5B C27B C28B C29B -178.8(8) . . . . ?
C79B C78B C77B C76B -1.2(10) . . . . ?
C80A C75A C76A C77A 0.7(8) . . . . ?
C80A C79A C78A C77A 0.4(8) . . . . ?
C7A C6A C5A C4A -172.8(7) . . . . ?
C7A C6A C27A C28A 69.3(8) . . . . ?
C7A C6A C27A C32A -110.5(8) . . . . ?
C7A C8A C9A C10A -1.6(7) . . . . ?
C72B C67B C68B C69B -1.0(9) . . . . ?
C72B C71B C70B C69B 0.5(9) . . . . ?
C22B C23B C24B C25B -1.6(9) . . . . ?
C39A C40A C41A C42A 1.6(8) . . . . ?
C39A C44A C43A C42A -0.3(9) . . . . ?
C5A C6A C27A C28A -110.8(7) . . . . ?
C5A C6A C27A C32A 69.4(8) . . . . ?
C23A C24A C25A C26A -1.7(9) . . . . ?
C65A C64A C63A C62A -178.7(8) . . . . ?
C11A C10A C9A C8A -175.1(8) . . . . ?
C11A C33A C38A C37A 179.9(7) . . . . ?
C11A C33A C34A C35A -179.4(7) . . . . ?
C61A C62A C63A C64A -0.9(9) . . . . ?
C10B C33B C34B C35B -179.7(7) . . . . ?
C10B C33B C38B C37B -179.9(7) . . . . ?
C10B C9B C8B C7B -175.4(8) . . . . ?
C33B C34B C35B C36B -0.3(9) . . . . ?
C33B C38B C37B C36B -0.6(9) . . . . ?
C52B C53B C54B C55B -0.2(10) . . . . ?
C6A C27A C28A C29A 176.9(8) . . . . ?
C6A C27A C32A C31A -178.4(8) . . . . ?
C67B C68B C69B C70B 0.1(9) . . . . ?
C75B C76B C77B C78B 0.5(9) . . . . ?
C71A C70A C69A C68A 0.1(10) . . . . ?
C38A C33A C34A C35A -0.2(9) . . . . ?
C38A C37A C36A C35A -1.9(10) . . . . ?
C23B C24B C25B C26B 0.5(9) . . . . ?
C75A C76A C77A C78A 0.1(9) . . . . ?
C71B C70B C69B C68B 0.2(10) . . . . ?
C67A C68A C69A C70A 0.6(9) . . . . ?
C33A C34A C35A C36A -1.3(9) . . . . ?
C79A C78A C77A C76A -0.7(10) . . . . ?
C27A C28A C29A C30A 2.7(11) . . . . ?
C27A C32A C31A C30A 0.5(11) . . . . ?
C27B C32B C31B C30B 2.3(11) . . . . ?
C27B C28B C29B C30B 1.6(11) . . . . ?
C34A C35A C36A C37A 2.3(10) . . . . ?
C34B C35B C36B C37B -1.2(10) . . . . ?
C86A C85A C84A C83A -3.2(11) . . . . ?
C86B C85B C84B C83B 1.6(11) . . . . ?
C82B C83B C84B C85B -3.0(10) . . . . ?
C38B C37B C36B C35B 1.6(10) . . . . ?
C85A C84A C83A C82A 1.9(11) . . . . ?
C45A C46A C47A C48A -0.0(11) . . . . ?
C46A C47A C48A C49A 0.3(12) . . . . ?
C49B C48B C47B C46B -0.6(11) . . . . ?
C32B C31B C30B C29B -0.1(13) . . . . ?
C28B C29B C30B C31B -2.0(13) . . . . ?
C28A C29A C30A C31A -0.7(13) . . . . ?
C32A C31A C30A C29A -1.0(13) . . . . ?
